data_7156457
loop_
_publ_author_name
'Liu, Qiuhua'
'Zhang, Jinjin'
'Tang, Min'
'Yang, Yan'
'Zhang, Jian'
'Zhou, Zaichun'

_publ_section_title
;
 Geometric deconstruction of core and electron activation of a \p-system
 in a series of deformed porphyrins: mimics of heme.
;
_journal_issue 41
_journal_name_full 'Organic &amp; biomolecular chemistry'
_journal_page_first 7725
_journal_page_last 7736
_journal_paper_doi 10.1039/c8ob01959b
_journal_volume 16
_journal_year 2018
_chemical_formula_moiety 'C H Cl3, 2(C70 H78 N4 O4)'
_chemical_formula_sum 'C141 H157 Cl3 N8 O8'
_chemical_formula_weight 2198.09
_chemical_name_systematic oDL5cTtPP
_chemical_properties_physical Photo-sensitive
_space_group_crystal_system orthorhombic
_space_group_IT_number 19
_space_group_name_Hall 'P 2ac 2ab'
_space_group_name_H-M_alt 'P 21 21 21'
_symmetry_space_group_name_Hall 'P 2ac 2ab'
_symmetry_space_group_name_H-M 'P 21 21 21'
_atom_sites_solution_hydrogens geom
_atom_sites_solution_primary dual
_audit_creation_date 2016-09-22
_audit_creation_method
;
Olex2 1.2-beta
(compiled 2016.09.09 svn.r3337 for OlexSys, GUI svn.r5227)
;
_audit_update_record
;
2018-09-20 deposited with the CCDC.
2018-09-27 downloaded from the CCDC.
;
_cell_angle_alpha 90
_cell_angle_beta 90
_cell_angle_gamma 90
_cell_formula_units_Z 4
_cell_length_a 15.6212(4)
_cell_length_b 31.4079(12)
_cell_length_c 25.8937(7)
_cell_measurement_reflns_used 14810
_cell_measurement_temperature 124(3)
_cell_measurement_theta_max 69.6140
_cell_measurement_theta_min 3.2770
_cell_volume 12704.2(7)
_computing_cell_refinement
;
CrysAlisPro, Agilent Technologies,
Version 1.171.37.35 (release 13-08-2014 CrysAlis171 .NET)
(compiled Aug 13 2014,18:06:01)
;
_computing_data_collection
;
CrysAlisPro, Agilent Technologies,
Version 1.171.37.35 (release 13-08-2014 CrysAlis171 .NET)
(compiled Aug 13 2014,18:06:01)
;
_computing_data_reduction
;
CrysAlisPro, Agilent Technologies,
Version 1.171.37.35 (release 13-08-2014 CrysAlis171 .NET)
(compiled Aug 13 2014,18:06:01)
;
_computing_molecular_graphics 'Olex2 (Dolomanov et al., 2009)'
_computing_publication_material 'Olex2 (Dolomanov et al., 2009)'
_computing_structure_refinement 'ShelXL (Sheldrick, 2015)'
_computing_structure_solution 'ShelXT (Sheldrick, 2015)'
_diffrn_ambient_environment N~2~
_diffrn_ambient_temperature 124(3)
_diffrn_detector 'CCD plate'
_diffrn_detector_area_resol_mean 8.1281
_diffrn_detector_type Eos
_diffrn_measured_fraction_theta_full 1.000
_diffrn_measured_fraction_theta_max 1.000
_diffrn_measurement_details
;
#__ type_ start__ end____ width___ exp.time_
  1 omega  -16.00   14.00   1.0000    2.5000
omega____ theta____ kappa____ phi______ frames
    -        0.0000   57.0000  -90.0000 30

#__ type_ start__ end____ width___ exp.time_
  2 omega   15.00   47.00   1.0000   10.0000
omega____ theta____ kappa____ phi______ frames
    -       36.7282   37.0000  -60.0000 32

#__ type_ start__ end____ width___ exp.time_
  3 omega   41.00   67.00   1.0000   10.0000
omega____ theta____ kappa____ phi______ frames
    -       36.7282   57.0000    0.0000 26

#__ type_ start__ end____ width___ exp.time_
  4 omega   22.00   49.00   1.0000   10.0000
omega____ theta____ kappa____ phi______ frames
    -       36.7282  -37.0000   30.0000 27

#__ type_ start__ end____ width___ exp.time_
  5 omega   21.00   53.00   1.0000   10.0000
omega____ theta____ kappa____ phi______ frames
    -       36.7282  -37.0000  -30.0000 32

#__ type_ start__ end____ width___ exp.time_
  6 omega   -6.00   19.00   1.0000    2.5000
omega____ theta____ kappa____ phi______ frames
    -        0.0000  -57.0000  -30.0000 25

#__ type_ start__ end____ width___ exp.time_
  7 omega   -3.00   70.00   1.0000   10.0000
omega____ theta____ kappa____ phi______ frames
    -       36.7282  -99.0000   30.0000 73

#__ type_ start__ end____ width___ exp.time_
  8 omega   61.00   87.00   1.0000   10.0000
omega____ theta____ kappa____ phi______ frames
    -       36.7282 -125.0000   60.0000 26

#__ type_ start__ end____ width___ exp.time_
  9 omega   33.00   59.00   1.0000   10.0000
omega____ theta____ kappa____ phi______ frames
    -       36.7282  -99.0000   90.0000 26

#__ type_ start__ end____ width___ exp.time_
 10 omega   10.00   85.00   1.0000   10.0000
omega____ theta____ kappa____ phi______ frames
    -       36.7282 -114.0000  162.0000 75

#__ type_ start__ end____ width___ exp.time_
 11 omega   45.00  114.00   1.0000   10.0000
omega____ theta____ kappa____ phi______ frames
    -      108.0000 -111.0000   30.0000 69

#__ type_ start__ end____ width___ exp.time_
 12 omega   89.00  115.00   1.0000   10.0000
omega____ theta____ kappa____ phi______ frames
    -      108.0000 -111.0000  -60.0000 26

#__ type_ start__ end____ width___ exp.time_
 13 omega   57.00  110.00   1.0000   10.0000
omega____ theta____ kappa____ phi______ frames
    -      108.0000 -111.0000 -150.0000 53

#__ type_ start__ end____ width___ exp.time_
 14 omega   51.00   81.00   1.0000   10.0000
omega____ theta____ kappa____ phi______ frames
    -      108.0000  -37.0000 -150.0000 30

#__ type_ start__ end____ width___ exp.time_
 15 omega   52.00  178.00   1.0000   10.0000
omega____ theta____ kappa____ phi______ frames
    -      108.0000    0.0000  -90.0000 126

#__ type_ start__ end____ width___ exp.time_
 16 omega  151.00  177.00   1.0000   10.0000
omega____ theta____ kappa____ phi______ frames
    -      108.0000   77.0000  -60.0000 26

#__ type_ start__ end____ width___ exp.time_
 17 omega   85.00  175.00   1.0000   10.0000
omega____ theta____ kappa____ phi______ frames
    -      108.0000   37.0000  -30.0000 90

#__ type_ start__ end____ width___ exp.time_
 18 omega   64.00   90.00   1.0000   10.0000
omega____ theta____ kappa____ phi______ frames
    -      108.0000  -25.0000  -30.0000 26

#__ type_ start__ end____ width___ exp.time_
 19 omega   43.00   91.00   1.0000   10.0000
omega____ theta____ kappa____ phi______ frames
    -      108.0000  -25.0000   60.0000 48

#__ type_ start__ end____ width___ exp.time_
 20 omega   39.00   87.00   1.0000   10.0000
omega____ theta____ kappa____ phi______ frames
    -      108.0000  -37.0000  -30.0000 48

#__ type_ start__ end____ width___ exp.time_
 21 omega   42.00   69.00   1.0000   10.0000
omega____ theta____ kappa____ phi______ frames
    -      108.0000  -37.0000  -90.0000 27

#__ type_ start__ end____ width___ exp.time_
 22 omega   44.00  136.00   1.0000   10.0000
omega____ theta____ kappa____ phi______ frames
    -      108.0000  -77.0000 -150.0000 92

#__ type_ start__ end____ width___ exp.time_
 23 omega   40.00   98.00   1.0000   10.0000
omega____ theta____ kappa____ phi______ frames
    -       36.7282   37.0000 -150.0000 58

#__ type_ start__ end____ width___ exp.time_
 24 omega   41.00   94.00   1.0000   10.0000
omega____ theta____ kappa____ phi______ frames
    -      108.0000  -25.0000 -180.0000 53

#__ type_ start__ end____ width___ exp.time_
 25 omega   38.00   69.00   1.0000   10.0000
omega____ theta____ kappa____ phi______ frames
    -      108.0000  -37.0000  -60.0000 31

#__ type_ start__ end____ width___ exp.time_
 26 omega   40.00   91.00   1.0000   10.0000
omega____ theta____ kappa____ phi______ frames
    -      108.0000  -37.0000   30.0000 51

#__ type_ start__ end____ width___ exp.time_
 27 omega   90.00  115.00   1.0000   10.0000
omega____ theta____ kappa____ phi______ frames
    -      108.0000 -111.0000  120.0000 25

#__ type_ start__ end____ width___ exp.time_
 28 omega   42.00  136.00   1.0000   10.0000
omega____ theta____ kappa____ phi______ frames
    -      108.0000  -77.0000   30.0000 94

#__ type_ start__ end____ width___ exp.time_
 29 omega   58.00  105.00   1.0000   10.0000
omega____ theta____ kappa____ phi______ frames
    -       36.7282   57.0000  150.0000 47

#__ type_ start__ end____ width___ exp.time_
 30 omega   37.00   81.00   1.0000   10.0000
omega____ theta____ kappa____ phi______ frames
    -      108.0000  -37.0000  150.0000 44

#__ type_ start__ end____ width___ exp.time_
 31 omega   19.00   45.00   1.0000   10.0000
omega____ theta____ kappa____ phi______ frames
    -       36.7282   57.0000  150.0000 26

#__ type_ start__ end____ width___ exp.time_
 32 omega  -19.00    8.00   1.0000   10.0000
omega____ theta____ kappa____ phi______ frames
    -       36.7282  -37.0000   30.0000 27

#__ type_ start__ end____ width___ exp.time_
 33 omega  -21.00  108.00   1.0000   10.0000
omega____ theta____ kappa____ phi______ frames
    -       36.7282    0.0000  -30.0000 129

#__ type_ start__ end____ width___ exp.time_
 34 omega   29.00   56.00   1.0000   10.0000
omega____ theta____ kappa____ phi______ frames
    -       36.7282 -125.0000  -90.0000 27

#__ type_ start__ end____ width___ exp.time_
 35 omega   31.00   82.00   1.0000   10.0000
omega____ theta____ kappa____ phi______ frames
    -       36.7282 -125.0000  -30.0000 51

#__ type_ start__ end____ width___ exp.time_
 36 omega   -4.00   50.00   1.0000   10.0000
omega____ theta____ kappa____ phi______ frames
    -       36.7282  -99.0000  -30.0000 54

#__ type_ start__ end____ width___ exp.time_
 37 omega   -6.00   54.00   1.0000   10.0000
omega____ theta____ kappa____ phi______ frames
    -       36.7282  -37.0000 -150.0000 60

#__ type_ start__ end____ width___ exp.time_
 38 omega  -32.00   56.00   1.0000   10.0000
omega____ theta____ kappa____ phi______ frames
    -       36.7282  -77.0000   30.0000 88

#__ type_ start__ end____ width___ exp.time_
 39 omega  -90.00  -47.00   1.0000   10.0000
omega____ theta____ kappa____ phi______ frames
    -      -33.5000  -77.0000 -180.0000 43
;
_diffrn_measurement_device 'four-circle diffractometer'
_diffrn_measurement_device_type 'Xcalibur, Eos, Gemini'
_diffrn_measurement_method '\w scans'
_diffrn_orient_matrix_UB_11 -0.0465232000
_diffrn_orient_matrix_UB_12 0.0425975000
_diffrn_orient_matrix_UB_13 0.0092391000
_diffrn_orient_matrix_UB_21 0.0869587000
_diffrn_orient_matrix_UB_22 0.0226903000
_diffrn_orient_matrix_UB_23 0.0054530000
_diffrn_orient_matrix_UB_31 0.0007024000
_diffrn_orient_matrix_UB_32 0.0088043000
_diffrn_orient_matrix_UB_33 -0.0585059000
_diffrn_radiation_monochromator graphite
_diffrn_radiation_probe x-ray
_diffrn_radiation_type CuK\a
_diffrn_radiation_wavelength 1.54184
_diffrn_reflns_av_R_equivalents 0.0791
_diffrn_reflns_av_unetI/netI 0.1002
_diffrn_reflns_Laue_measured_fraction_full 1.000
_diffrn_reflns_Laue_measured_fraction_max 1.000
_diffrn_reflns_limit_h_max 18
_diffrn_reflns_limit_h_min -18
_diffrn_reflns_limit_k_max 37
_diffrn_reflns_limit_k_min -35
_diffrn_reflns_limit_l_max 20
_diffrn_reflns_limit_l_min -30
_diffrn_reflns_number 94583
_diffrn_reflns_point_group_measured_fraction_full 1.000
_diffrn_reflns_point_group_measured_fraction_max 1.000
_diffrn_reflns_theta_full 66.600
_diffrn_reflns_theta_max 66.600
_diffrn_reflns_theta_min 2.814
_diffrn_source 'Enhance (Cu) X-ray Source'
_exptl_absorpt_coefficient_mu 1.112
_exptl_absorpt_correction_T_max 1.00000
_exptl_absorpt_correction_T_min 0.89236
_exptl_absorpt_correction_type multi-scan
_exptl_absorpt_process_details
;
CrysAlisPro, Agilent Technologies,
Version 1.171.37.35 (release 13-08-2014 CrysAlis171 .NET)
(compiled Aug 13 2014,18:06:01)
Empirical absorption correction using spherical harmonics,
 implemented in SCALE3 ABSPACK scaling algorithm.
;
_exptl_crystal_colour colourless
_exptl_crystal_colour_primary colourless
_exptl_crystal_density_diffrn 1.149
_exptl_crystal_description block
_exptl_crystal_F_000 4696
_exptl_crystal_preparation Luminescent
_exptl_crystal_recrystallization_method 'Re-crystallisation from solvent: chloroform, methanol'
_refine_diff_density_max 0.731
_refine_diff_density_min -0.636
_refine_diff_density_rms 0.068
_refine_ls_abs_structure_details
;
 Refined as an inversion twin.
;
_refine_ls_abs_structure_Flack 0.43(5)
_refine_ls_extinction_coef 0.00023(5)
_refine_ls_extinction_expression Fc^*^=kFc[1+0.001xFc^2^\l^3^/sin(2\q)]^-1/4^
_refine_ls_extinction_method 'SHELXL-2014/7 (Sheldrick 2014'
_refine_ls_goodness_of_fit_ref 1.003
_refine_ls_hydrogen_treatment constr
_refine_ls_matrix_type full
_refine_ls_number_parameters 1529
_refine_ls_number_reflns 22444
_refine_ls_number_restraints 1
_refine_ls_restrained_S_all 1.003
_refine_ls_R_factor_all 0.1347
_refine_ls_R_factor_gt 0.0831
_refine_ls_shift/su_max 0.005
_refine_ls_shift/su_mean 0.001
_refine_ls_structure_factor_coef Fsqd
_refine_ls_weighting_details 'w=1/[\s^2^(Fo^2^)+(0.1285P)^2^] where P=(Fo^2^+2Fc^2^)/3'
_refine_ls_weighting_scheme calc
_refine_ls_wR_factor_gt 0.2130
_refine_ls_wR_factor_ref 0.2486
_reflns_Friedel_coverage 0.847
_reflns_Friedel_fraction_full 1.000
_reflns_Friedel_fraction_max 1.000
_reflns_number_gt 13569
_reflns_number_total 22444
_reflns_threshold_expression 'I > 2\s(I)'
_cod_data_source_file c8ob01959b2.cif
_cod_data_source_block oDL5cTtPP
_cod_depositor_comments 'Adding full bibliography for 7156452--7156463.cif.'
_cod_database_code 7156457
_shelx_space_group_comment
;
The symmetry employed for this shelxl refinement is uniquely defined
by the following loop, which should always be used as a source of
symmetry information in preference to the above space-group names.
They are only intended as comments.
;
_reflns_odcompleteness_completeness 99.98
_reflns_odcompleteness_iscentric 1
_reflns_odcompleteness_theta 66.97
_olex2_refinement_description
;
1. Twinned data refinement
 Scales: 0.57(5) 0.43(5)
2. Fixed Uiso
 At 1.2 times of:
  All C(H) groups, All C(H,H) groups, All N(H) groups
 At 1.5 times of:
  All C(H,H,H) groups
3. Restrained distances
 H94-H98B
 2.2 with sigma of 0.02
4. Others
 Sof(C1A)=Sof(H1AA)=Sof(H1AB)=Sof(H1AC)=Sof(C98A)=Sof(H98D)=Sof(H98E)=
 Sof(H98F)=Sof(C99A)=Sof(H99D)=Sof(H99E)=Sof(H99F)=1-FVAR(1)
 Sof(C98)=Sof(H98A)=Sof(H98B)=Sof(H98C)=Sof(C99)=Sof(H99A)=Sof(H99B)=Sof(H99C)=
 Sof(C100)=Sof(H10A)=Sof(H10B)=Sof(H10C)=FVAR(1)
 Sof(C37A)=Sof(H37D)=Sof(H37E)=Sof(H37F)=Sof(C39A)=Sof(H39D)=Sof(H39E)=
 Sof(H39F)=Sof(C40A)=Sof(H40D)=Sof(H40E)=Sof(H40F)=1-FVAR(2)
 Sof(C37)=Sof(H37A)=Sof(H37B)=Sof(H37C)=Sof(C39)=Sof(H39A)=Sof(H39B)=Sof(H39C)=
 Sof(C40)=Sof(H40A)=Sof(H40B)=Sof(H40C)=FVAR(2)
5.a Ternary CH refined with riding coordinates:
 C141(H141)
5.b Secondary CH2 refined with riding coordinates:
 C61(H61A,H61B), C62(H62A,H62B), C63(H63A,H63B), C64(H64A,H64B), C65(H65A,
 H65B), C66(H66A,H66B), C67(H67A,H67B), C68(H68A,H68B), C69(H69A,H69B),
 C70(H70A,H70B), C131(H13D,H13E), C132(H13F,H13G), C133(H13H,H13I), C134(H13J,
 H13K), C135(H13L,H13M), C136(H13N,H13O), C137(H13P,H13Q), C138(H13R,H13S),
 C139(H13T,H13U), C140(H14A,H14B)
5.c Aromatic/amide H refined with riding coordinates:
 N1(H1), N3(H3), C3(H3A), C4(H4), C8(H8), C9(H9), C13(H13), C14(H14), C18(H18),
  C19(H19), C22(H22), C24(H24), C25(H25), C33(H33), C34(H34), C36(H36),
 C43(H43), C44(H44), C46(H46), C53(H53), C54(H54), C56(H56), N5(H5), N7(H7),
 C73(H73), C74(H74), C78(H78), C79(H79), C83(H83), C84(H84), C88(H88), C89(H89),
  C93(H93), C94(H94), C96(H96), C103(H103), C104(H104), C106(H106), C113(H113),
 C114(H114), C116(H116), C123(H123), C124(H124), C126(H126)
5.d Idealised Me refined as rotating group:
 C28(H28A,H28B,H28C), C29(H29A,H29B,H29C), C30(H30A,H30B,H30C), C37(H37A,H37B,
 H37C), C37A(H37D,H37E,H37F), C39(H39A,H39B,H39C), C39A(H39D,H39E,H39F),
 C40(H40A,H40B,H40C), C40A(H40D,H40E,H40F), C48(H48A,H48B,H48C), C49(H49A,H49B,
 H49C), C50(H50A,H50B,H50C), C58(H58A,H58B,H58C), C59(H59A,H59B,H59C), C60(H60A,
 H60B,H60C), C1A(H1AA,H1AB,H1AC), C98(H98A,H98B,H98C), C98A(H98D,H98E,H98F),
 C99(H99A,H99B,H99C), C99A(H99D,H99E,H99F), C100(H10A,H10B,H10C), C108(H10D,
 H10E,H10F), C109(H10G,H10H,H10I), C110(H11A,H11B,H11C), C118(H11D,H11E,H11F),
 C119(H11G,H11H,H11I), C120(H12A,H12B,H12C), C128(H12D,H12E,H12F), C129(H12G,
 H12H,H12I), C130(H13A,H13B,H13C)
;
_shelx_shelxl_version_number 2014/7
_olex2_submission_special_instructions 'No special instructions were received'

loop_
_space_group_symop_operation_xyz
'x, y, z'
'-x+1/2, -y, z+1/2'
'-x, y+1/2, -z+1/2'
'x+1/2, -y+1/2, -z'

loop_
_atom_site_label
_atom_site_type_symbol
_atom_site_fract_x
_atom_site_fract_y
_atom_site_fract_z
_atom_site_U_iso_or_equiv
_atom_site_adp_type
_atom_site_occupancy
_atom_site_site_symmetry_order
_atom_site_calc_flag
_atom_site_refinement_flags_posn
_atom_site_refinement_flags_occupancy
_atom_site_disorder_assembly
_atom_site_disorder_group
Cl1 Cl 0.7756(3) 0.49787(18) 0.2470(2) 0.184(2) Uani 1 1 d . . . .
Cl2 Cl 0.7427(4) 0.48649(17) 0.3546(2) 0.178(2) Uani 1 1 d . . . .
Cl3 Cl 0.8071(3) 0.41676(17) 0.29504(19) 0.1574(18) Uani 1 1 d . . . .
C141 C 0.7418(8) 0.4615(4) 0.2936(5) 0.101(4) Uani 1 1 d . . . .
H141 H 0.6832 0.4526 0.2856 0.121 Uiso 1 1 calc R . . .
O1 O 0.6548(4) 0.3477(2) 0.2241(2) 0.0603(15) Uani 1 1 d . . . .
O2 O 0.7981(3) 0.2877(2) 0.5003(2) 0.0622(16) Uani 1 1 d . . . .
O3 O 0.7287(3) 0.13141(19) 0.4553(2) 0.0579(16) Uani 1 1 d . . . .
O4 O 0.5544(4) 0.1892(2) 0.1916(2) 0.0639(17) Uani 1 1 d . . . .
N1 N 0.5699(3) 0.32239(19) 0.3895(2) 0.0400(14) Uani 1 1 d . . . .
H1 H 0.5470 0.2977 0.3854 0.048 Uiso 1 1 calc R . . .
N2 N 0.5869(3) 0.24085(19) 0.4433(2) 0.0384(14) Uani 1 1 d . . . .
N3 N 0.5066(3) 0.19585(19) 0.3586(2) 0.0377(14) Uani 1 1 d . . . .
H3 H 0.5127 0.2222 0.3670 0.045 Uiso 1 1 calc R . . .
N4 N 0.4937(4) 0.27625(19) 0.3029(2) 0.0387(14) Uani 1 1 d . . . .
C1 C 0.5400(4) 0.3519(2) 0.3034(3) 0.0413(18) Uani 1 1 d . . . .
C2 C 0.5702(4) 0.3544(2) 0.3533(3) 0.0415(18) Uani 1 1 d . . . .
C3 C 0.6123(5) 0.3910(3) 0.3767(3) 0.048(2) Uani 1 1 d . . . .
H3A H 0.6201 0.4175 0.3615 0.058 Uiso 1 1 calc R . . .
C4 C 0.6376(5) 0.3794(3) 0.4244(3) 0.0471(19) Uani 1 1 d . . . .
H4 H 0.6670 0.3966 0.4477 0.056 Uiso 1 1 calc R . . .
C5 C 0.6117(4) 0.3359(2) 0.4333(3) 0.0390(17) Uani 1 1 d . . . .
C6 C 0.6332(4) 0.3108(2) 0.4755(3) 0.0418(18) Uani 1 1 d . . . .
C7 C 0.6176(4) 0.2673(2) 0.4807(3) 0.0413(18) Uani 1 1 d . . . .
C8 C 0.6356(4) 0.2427(2) 0.5278(3) 0.0421(18) Uani 1 1 d . . . .
H8 H 0.6558 0.2533 0.5591 0.051 Uiso 1 1 calc R . . .
C9 C 0.6173(4) 0.2023(3) 0.5170(3) 0.0444(19) Uani 1 1 d . . . .
H9 H 0.6216 0.1794 0.5396 0.053 Uiso 1 1 calc R . . .
C10 C 0.5892(4) 0.2002(2) 0.4630(3) 0.0371(17) Uani 1 1 d . . . .
C11 C 0.5658(4) 0.1629(2) 0.4372(3) 0.0413(18) Uani 1 1 d . . . .
C12 C 0.5290(4) 0.1617(2) 0.3879(3) 0.0381(17) Uani 1 1 d . . . .
C13 C 0.5064(5) 0.1237(2) 0.3598(3) 0.0453(19) Uani 1 1 d . . . .
H13 H 0.5145 0.0958 0.3710 0.054 Uiso 1 1 calc R . . .
C14 C 0.4717(5) 0.1356(2) 0.3147(3) 0.0444(19) Uani 1 1 d . . . .
H14 H 0.4510 0.1176 0.2891 0.053 Uiso 1 1 calc R . . .
C15 C 0.4724(4) 0.1810(2) 0.3131(3) 0.0384(17) Uani 1 1 d . . . .
C16 C 0.4470(4) 0.2059(2) 0.2709(3) 0.0387(17) Uani 1 1 d . . . .
C17 C 0.4563(4) 0.2498(2) 0.2666(3) 0.0400(17) Uani 1 1 d . . . .
C18 C 0.4361(4) 0.2750(2) 0.2210(3) 0.0404(17) Uani 1 1 d . . . .
H18 H 0.4081 0.2654 0.1915 0.048 Uiso 1 1 calc R . . .
C19 C 0.4653(5) 0.3145(2) 0.2296(3) 0.0423(18) Uani 1 1 d . . . .
H19 H 0.4623 0.3371 0.2065 0.051 Uiso 1 1 calc R . . .
C20 C 0.5022(4) 0.3160(2) 0.2806(3) 0.0405(17) Uani 1 1 d . . . .
C21 C 0.5545(5) 0.3892(3) 0.2684(3) 0.050(2) Uani 1 1 d . . . .
C22 C 0.5121(5) 0.4281(3) 0.2746(3) 0.052(2) Uani 1 1 d . . . .
H22 H 0.4735 0.4303 0.3018 0.062 Uiso 1 1 calc R . . .
C23 C 0.5227(6) 0.4629(3) 0.2440(4) 0.059(2) Uani 1 1 d . . . .
C24 C 0.5812(7) 0.4571(4) 0.2038(4) 0.074(3) Uani 1 1 d . . . .
H24 H 0.5896 0.4796 0.1809 0.089 Uiso 1 1 calc R . . .
C25 C 0.6273(6) 0.4202(3) 0.1958(4) 0.067(3) Uani 1 1 d . . . .
H25 H 0.6669 0.4185 0.1690 0.080 Uiso 1 1 calc R . . .
C26 C 0.6140(5) 0.3861(3) 0.2277(3) 0.055(2) Uani 1 1 d . . . .
C27 C 0.4760(7) 0.5053(3) 0.2534(4) 0.073(3) Uani 1 1 d . . . .
C28 C 0.4489(9) 0.5255(3) 0.2019(4) 0.096(4) Uani 1 1 d . . . .
H28A H 0.4989 0.5320 0.1818 0.144 Uiso 1 1 calc GR . . .
H28B H 0.4176 0.5512 0.2085 0.144 Uiso 1 1 calc GR . . .
H28C H 0.4134 0.5060 0.1832 0.144 Uiso 1 1 calc GR . . .
C29 C 0.5371(8) 0.5383(3) 0.2804(4) 0.087(4) Uani 1 1 d . . . .
H29A H 0.5549 0.5273 0.3133 0.131 Uiso 1 1 calc GR . . .
H29B H 0.5072 0.5647 0.2854 0.131 Uiso 1 1 calc GR . . .
H29C H 0.5864 0.5431 0.2591 0.131 Uiso 1 1 calc GR . . .
C30 C 0.3983(7) 0.4996(3) 0.2871(5) 0.089(4) Uani 1 1 d . . . .
H30A H 0.3586 0.4807 0.2704 0.134 Uiso 1 1 calc GR . . .
H30B H 0.3714 0.5267 0.2927 0.134 Uiso 1 1 calc GR . . .
H30C H 0.4152 0.4877 0.3197 0.134 Uiso 1 1 calc GR . . .
C31 C 0.6818(5) 0.3328(3) 0.5189(3) 0.051(2) Uani 1 1 d . . . .
C32 C 0.7663(5) 0.3195(3) 0.5294(4) 0.060(2) Uani 1 1 d . . . .
C33 C 0.8084(6) 0.3408(3) 0.5699(4) 0.074(3) Uani 1 1 d . . . .
H33 H 0.8634 0.3324 0.5791 0.088 Uiso 1 1 calc R . . .
C34 C 0.7702(8) 0.3737(3) 0.5960(4) 0.075(3) Uani 1 1 d . . . .
H34 H 0.8013 0.3875 0.6217 0.090 Uiso 1 1 calc R . . .
C35 C 0.6877(7) 0.3874(3) 0.5860(4) 0.065(3) Uani 1 1 d . . . .
C36 C 0.6446(6) 0.3657(3) 0.5466(3) 0.053(2) Uani 1 1 d . . . .
H36 H 0.5887 0.3736 0.5388 0.064 Uiso 1 1 calc R . . .
C37 C 0.5734(12) 0.4038(5) 0.6442(6) 0.098(6) Uani 0.780(18) 1 d . P A 1
H37A H 0.5407 0.3855 0.6220 0.148 Uiso 0.780(18) 1 calc GR P A 1
H37B H 0.5373 0.4261 0.6572 0.148 Uiso 0.780(18) 1 calc GR P A 1
H37C H 0.5959 0.3876 0.6725 0.148 Uiso 0.780(18) 1 calc GR P A 1
C37A C 0.635(4) 0.4174(15) 0.6715(18) 0.081(18) Uani 0.220(18) 1 d . P A 2
H37D H 0.6075 0.3906 0.6783 0.122 Uiso 0.220(18) 1 calc GR P A 2
H37E H 0.5996 0.4400 0.6848 0.122 Uiso 0.220(18) 1 calc GR P A 2
H37F H 0.6896 0.4181 0.6881 0.122 Uiso 0.220(18) 1 calc GR P A 2
C38 C 0.6458(8) 0.4230(4) 0.6142(4) 0.079(3) Uani 1 1 d . . . .
C39 C 0.6179(16) 0.4535(6) 0.5750(7) 0.122(8) Uani 0.780(18) 1 d . P A 1
H39A H 0.6663 0.4695 0.5630 0.184 Uiso 0.780(18) 1 calc GR P A 1
H39B H 0.5765 0.4725 0.5898 0.184 Uiso 0.780(18) 1 calc GR P A 1
H39C H 0.5926 0.4384 0.5466 0.184 Uiso 0.780(18) 1 calc GR P A 1
C39A C 0.532(3) 0.430(2) 0.600(2) 0.09(2) Uani 0.220(18) 1 d . P A 2
H39D H 0.5225 0.4252 0.5635 0.138 Uiso 0.220(18) 1 calc GR P A 2
H39E H 0.5144 0.4580 0.6089 0.138 Uiso 0.220(18) 1 calc GR P A 2
H39F H 0.4993 0.4093 0.6191 0.138 Uiso 0.220(18) 1 calc GR P A 2
C40 C 0.7068(11) 0.4440(6) 0.6522(6) 0.107(7) Uani 0.780(18) 1 d . P A 1
H40A H 0.7227 0.4239 0.6784 0.161 Uiso 0.780(18) 1 calc GR P A 1
H40B H 0.6790 0.4680 0.6680 0.161 Uiso 0.780(18) 1 calc GR P A 1
H40C H 0.7571 0.4535 0.6343 0.161 Uiso 0.780(18) 1 calc GR P A 1
C40A C 0.672(4) 0.4679(13) 0.606(2) 0.076(19) Uani 0.220(18) 1 d . P A 2
H40D H 0.7327 0.4706 0.6122 0.114 Uiso 0.220(18) 1 calc GR P A 2
H40E H 0.6416 0.4860 0.6294 0.114 Uiso 0.220(18) 1 calc GR P A 2
H40F H 0.6599 0.4761 0.5711 0.114 Uiso 0.220(18) 1 calc GR P A 2
C41 C 0.5806(5) 0.1213(2) 0.4634(3) 0.0429(18) Uani 1 1 d . . . .
C42 C 0.6628(5) 0.1055(3) 0.4718(3) 0.051(2) Uani 1 1 d . . . .
C43 C 0.6738(6) 0.0658(3) 0.4955(3) 0.056(2) Uani 1 1 d . . . .
H43 H 0.7287 0.0557 0.5021 0.067 Uiso 1 1 calc R . . .
C44 C 0.6027(6) 0.0414(3) 0.5092(3) 0.052(2) Uani 1 1 d . . . .
H44 H 0.6107 0.0148 0.5243 0.062 Uiso 1 1 calc R . . .
C45 C 0.5205(5) 0.0560(2) 0.5005(3) 0.049(2) Uani 1 1 d . . . .
C46 C 0.5114(5) 0.0962(2) 0.4786(3) 0.0429(18) Uani 1 1 d . . . .
H46 H 0.4564 0.1069 0.4739 0.052 Uiso 1 1 calc R . . .
C47 C 0.4402(6) 0.0296(3) 0.5112(4) 0.058(2) Uani 1 1 d . . . .
C48 C 0.4023(7) 0.0175(3) 0.4592(4) 0.077(3) Uani 1 1 d . . . .
H48A H 0.3862 0.0428 0.4409 0.116 Uiso 1 1 calc GR . . .
H48B H 0.3528 -0.0001 0.4645 0.116 Uiso 1 1 calc GR . . .
H48C H 0.4441 0.0021 0.4395 0.116 Uiso 1 1 calc GR . . .
C49 C 0.3744(7) 0.0558(3) 0.5406(5) 0.102(4) Uani 1 1 d . . . .
H49A H 0.3974 0.0638 0.5735 0.153 Uiso 1 1 calc GR . . .
H49B H 0.3235 0.0392 0.5455 0.153 Uiso 1 1 calc GR . . .
H49C H 0.3608 0.0809 0.5212 0.153 Uiso 1 1 calc GR . . .
C50 C 0.4604(8) -0.0122(3) 0.5402(4) 0.084(3) Uani 1 1 d . . . .
H50A H 0.4922 -0.0309 0.5180 0.127 Uiso 1 1 calc GR . . .
H50B H 0.4079 -0.0257 0.5503 0.127 Uiso 1 1 calc GR . . .
H50C H 0.4938 -0.0060 0.5704 0.127 Uiso 1 1 calc GR . . .
C51 C 0.4155(5) 0.1823(2) 0.2243(3) 0.0435(18) Uani 1 1 d . . . .
C52 C 0.4735(5) 0.1733(3) 0.1847(3) 0.049(2) Uani 1 1 d . . . .
C53 C 0.4469(6) 0.1500(3) 0.1422(3) 0.055(2) Uani 1 1 d . . . .
H53 H 0.4856 0.1432 0.1163 0.066 Uiso 1 1 calc R . . .
C54 C 0.3617(6) 0.1367(3) 0.1385(3) 0.054(2) Uani 1 1 d . . . .
H54 H 0.3449 0.1205 0.1101 0.065 Uiso 1 1 calc R . . .
C55 C 0.3019(6) 0.1470(3) 0.1759(3) 0.056(2) Uani 1 1 d . . . .
C56 C 0.3301(5) 0.1693(2) 0.2193(3) 0.0471(19) Uani 1 1 d . . . .
H56 H 0.2914 0.1756 0.2454 0.056 Uiso 1 1 calc R . . .
C57 C 0.2066(8) 0.1365(5) 0.1702(4) 0.097(4) Uani 1 1 d . . . .
C58 C 0.1588(9) 0.1839(5) 0.1555(6) 0.144(6) Uani 1 1 d . . . .
H58A H 0.1667 0.2034 0.1836 0.217 Uiso 1 1 calc GR . . .
H58B H 0.0988 0.1794 0.1499 0.217 Uiso 1 1 calc GR . . .
H58C H 0.1842 0.1954 0.1248 0.217 Uiso 1 1 calc GR . . .
C59 C 0.1623(7) 0.1269(4) 0.2169(4) 0.099(4) Uani 1 1 d . . . .
H59A H 0.1909 0.1041 0.2344 0.148 Uiso 1 1 calc GR . . .
H59B H 0.1046 0.1186 0.2091 0.148 Uiso 1 1 calc GR . . .
H59C H 0.1616 0.1517 0.2387 0.148 Uiso 1 1 calc GR . . .
C60 C 0.1813(8) 0.1190(6) 0.1223(5) 0.141(6) Uani 1 1 d . . . .
H60A H 0.2099 0.1337 0.0948 0.212 Uiso 1 1 calc GR . . .
H60B H 0.1205 0.1220 0.1183 0.212 Uiso 1 1 calc GR . . .
H60C H 0.1963 0.0894 0.1213 0.212 Uiso 1 1 calc GR . . .
C61 C 0.8830(5) 0.2726(4) 0.5116(4) 0.078(3) Uani 1 1 d . . . .
H61A H 0.8867 0.2639 0.5475 0.094 Uiso 1 1 calc R . . .
H61B H 0.9244 0.2951 0.5057 0.094 Uiso 1 1 calc R . . .
C62 C 0.9016(5) 0.2360(4) 0.4776(4) 0.074(3) Uani 1 1 d . . . .
H62A H 0.9614 0.2284 0.4817 0.089 Uiso 1 1 calc R . . .
H62B H 0.8933 0.2448 0.4421 0.089 Uiso 1 1 calc R . . .
C63 C 0.8470(5) 0.1968(3) 0.4878(4) 0.076(3) Uani 1 1 d . . . .
H63A H 0.8519 0.1893 0.5240 0.091 Uiso 1 1 calc R . . .
H63B H 0.7875 0.2039 0.4811 0.091 Uiso 1 1 calc R . . .
C64 C 0.8704(5) 0.1583(3) 0.4556(4) 0.072(3) Uani 1 1 d . . . .
H64A H 0.9300 0.1514 0.4618 0.087 Uiso 1 1 calc R . . .
H64B H 0.8646 0.1656 0.4194 0.087 Uiso 1 1 calc R . . .
C65 C 0.8167(5) 0.1192(3) 0.4665(4) 0.068(3) Uani 1 1 d . . . .
H65A H 0.8342 0.0957 0.4446 0.082 Uiso 1 1 calc R . . .
H65B H 0.8224 0.1106 0.5023 0.082 Uiso 1 1 calc R . . .
C66 C 0.7161(6) 0.3412(4) 0.1828(4) 0.074(3) Uani 1 1 d . . . .
H66A H 0.7675 0.3577 0.1892 0.089 Uiso 1 1 calc R . . .
H66B H 0.6919 0.3501 0.1501 0.089 Uiso 1 1 calc R . . .
C67 C 0.7366(5) 0.2945(4) 0.1817(4) 0.071(3) Uani 1 1 d . . . .
H67A H 0.7619 0.2867 0.2146 0.086 Uiso 1 1 calc R . . .
H67B H 0.7793 0.2896 0.1552 0.086 Uiso 1 1 calc R . . .
C68 C 0.6598(5) 0.2650(3) 0.1714(4) 0.064(2) Uani 1 1 d . . . .
H68A H 0.6218 0.2659 0.2010 0.076 Uiso 1 1 calc R . . .
H68B H 0.6285 0.2757 0.1418 0.076 Uiso 1 1 calc R . . .
C69 C 0.6848(6) 0.2200(3) 0.1616(4) 0.074(3) Uani 1 1 d . . . .
H69A H 0.7132 0.2089 0.1920 0.088 Uiso 1 1 calc R . . .
H69B H 0.7256 0.2194 0.1334 0.088 Uiso 1 1 calc R . . .
C70 C 0.6106(6) 0.1912(3) 0.1483(3) 0.069(3) Uani 1 1 d . . . .
H70A H 0.5803 0.2023 0.1185 0.083 Uiso 1 1 calc R . . .
H70B H 0.6314 0.1630 0.1400 0.083 Uiso 1 1 calc R . . .
O5 O 0.8413(3) 0.77644(18) 0.5006(2) 0.0584(16) Uani 1 1 d . . . .
O6 O 0.7080(3) 0.83384(18) 0.7815(2) 0.0533(14) Uani 1 1 d . . . .
O7 O 0.6038(3) 0.67442(19) 0.8132(2) 0.0560(15) Uani 1 1 d . . . .
O8 O 0.7584(3) 0.62004(16) 0.5424(2) 0.0494(14) Uani 1 1 d . . . .
N5 N 0.6197(3) 0.81163(18) 0.6146(2) 0.0370(14) Uani 1 1 d . . . .
H5 H 0.5928 0.7879 0.6184 0.044 Uiso 1 1 calc R . . .
N6 N 0.5452(3) 0.76650(19) 0.7020(2) 0.0383(14) Uani 1 1 d . . . .
N7 N 0.5505(3) 0.68625(18) 0.6453(2) 0.0347(13) Uani 1 1 d . . . .
H7 H 0.5581 0.7124 0.6368 0.042 Uiso 1 1 calc R . . .
N8 N 0.6270(3) 0.73096(18) 0.5586(2) 0.0364(14) Uani 1 1 d . . . .
C1A C 0.583(2) 0.9184(16) 0.4049(18) 0.107(19) Uani 0.286(13) 1 d . P B 2
H1AA H 0.5564 0.8918 0.3961 0.160 Uiso 0.286(13) 1 calc GR P B 2
H1AB H 0.5574 0.9409 0.3850 0.160 Uiso 0.286(13) 1 calc GR P B 2
H1AC H 0.5745 0.9240 0.4410 0.160 Uiso 0.286(13) 1 calc GR P B 2
C71 C 0.6775(4) 0.8010(2) 0.5263(3) 0.0366(16) Uani 1 1 d . . . .
C72 C 0.6626(4) 0.8243(2) 0.5709(3) 0.0389(17) Uani 1 1 d . . . .
C73 C 0.6952(5) 0.8666(2) 0.5812(3) 0.0431(18) Uani 1 1 d . . . .
H73 H 0.7257 0.8835 0.5582 0.052 Uiso 1 1 calc R . . .
C74 C 0.6738(5) 0.8772(2) 0.6296(3) 0.0420(18) Uani 1 1 d . . . .
H74 H 0.6875 0.9026 0.6462 0.050 Uiso 1 1 calc R . . .
C75 C 0.6271(4) 0.8433(2) 0.6512(3) 0.0393(17) Uani 1 1 d . . . .
C76 C 0.5959(4) 0.8411(2) 0.7016(3) 0.0406(18) Uani 1 1 d . . . .
C77 C 0.5537(4) 0.8063(2) 0.7240(3) 0.0390(17) Uani 1 1 d . . . .
C78 C 0.5175(4) 0.8055(3) 0.7756(3) 0.0455(19) Uani 1 1 d . . . .
H78 H 0.5151 0.8282 0.7987 0.055 Uiso 1 1 calc R . . .
C79 C 0.4883(4) 0.7659(2) 0.7836(3) 0.0419(18) Uani 1 1 d . . . .
H79 H 0.4610 0.7563 0.8133 0.050 Uiso 1 1 calc R . . .
C80 C 0.5067(4) 0.7408(2) 0.7381(3) 0.0361(16) Uani 1 1 d . . . .
C81 C 0.4955(4) 0.6965(2) 0.7343(3) 0.0373(17) Uani 1 1 d . . . .
C82 C 0.5193(4) 0.6721(2) 0.6912(3) 0.0379(17) Uani 1 1 d . . . .
C83 C 0.5159(5) 0.6261(2) 0.6895(3) 0.0440(18) Uani 1 1 d . . . .
H83 H 0.4970 0.6081 0.7157 0.053 Uiso 1 1 calc R . . .
C84 C 0.5456(5) 0.6140(2) 0.6424(3) 0.0392(17) Uani 1 1 d . . . .
H84 H 0.5506 0.5863 0.6303 0.047 Uiso 1 1 calc R . . .
C85 C 0.5677(4) 0.6518(2) 0.6151(3) 0.0358(16) Uani 1 1 d . . . .
C86 C 0.5988(4) 0.6532(2) 0.5641(3) 0.0344(16) Uani 1 1 d . . . .
C87 C 0.6225(4) 0.6902(2) 0.5377(3) 0.0360(16) Uani 1 1 d . . . .
C88 C 0.6477(4) 0.6929(2) 0.4847(3) 0.0399(17) Uani 1 1 d . . . .
H88 H 0.6492 0.6703 0.4614 0.048 Uiso 1 1 calc R . . .
C89 C 0.6690(4) 0.7335(2) 0.4743(3) 0.0415(18) Uani 1 1 d . . . .
H89 H 0.6878 0.7440 0.4427 0.050 Uiso 1 1 calc R . . .
C90 C 0.6573(4) 0.7578(2) 0.5206(3) 0.0353(16) Uani 1 1 d . . . .
C91 C 0.7248(5) 0.8220(2) 0.4845(3) 0.0401(17) Uani 1 1 d . . . .
C92 C 0.8085(5) 0.8095(2) 0.4715(3) 0.048(2) Uani 1 1 d . . . .
C93 C 0.8536(5) 0.8310(3) 0.4346(4) 0.061(2) Uani 1 1 d . . . .
H93 H 0.9096 0.8231 0.4269 0.074 Uiso 1 1 calc R . . .
C94 C 0.8154(6) 0.8650(3) 0.4084(3) 0.057(2) Uani 1 1 d . . . .
H94 H 0.8461 0.8788 0.3826 0.068 Uiso 1 1 calc DR . . .
C95 C 0.7326(5) 0.8787(3) 0.4197(3) 0.048(2) Uani 1 1 d . . . .
C96 C 0.6901(5) 0.8555(2) 0.4582(3) 0.0421(18) Uani 1 1 d . . . .
H96 H 0.6344 0.8635 0.4664 0.051 Uiso 1 1 calc R . . .
C97 C 0.6875(5) 0.9159(3) 0.3921(3) 0.050(2) Uani 1 1 d . . . .
C98 C 0.7537(8) 0.9389(4) 0.3557(5) 0.061(4) Uani 0.714(13) 1 d . P B 1
H98A H 0.7264 0.9627 0.3391 0.091 Uiso 0.714(13) 1 calc GR P B 1
H98B H 0.7736 0.9193 0.3299 0.091 Uiso 0.714(13) 1 calc DGR P B 1
H98C H 0.8013 0.9489 0.3757 0.091 Uiso 0.714(13) 1 calc GR P B 1
C98A C 0.686(3) 0.9064(12) 0.3286(13) 0.086(14) Uani 0.286(13) 1 d . P B 2
H98D H 0.7073 0.8783 0.3220 0.129 Uiso 0.286(13) 1 calc GR P B 2
H98E H 0.7207 0.9270 0.3111 0.129 Uiso 0.286(13) 1 calc GR P B 2
H98F H 0.6279 0.9085 0.3162 0.129 Uiso 0.286(13) 1 calc GR P B 2
C99 C 0.6572(9) 0.9477(4) 0.4321(5) 0.062(4) Uani 0.714(13) 1 d . P B 1
H99A H 0.6320 0.9717 0.4150 0.093 Uiso 0.714(13) 1 calc GR P B 1
H99B H 0.7050 0.9569 0.4525 0.093 Uiso 0.714(13) 1 calc GR P B 1
H99C H 0.6154 0.9345 0.4540 0.093 Uiso 0.714(13) 1 calc GR P B 1
C99A C 0.727(2) 0.9620(11) 0.3992(15) 0.074(12) Uani 0.286(13) 1 d . P B 2
H99D H 0.6944 0.9821 0.3793 0.111 Uiso 0.286(13) 1 calc GR P B 2
H99E H 0.7853 0.9621 0.3876 0.111 Uiso 0.286(13) 1 calc GR P B 2
H99F H 0.7249 0.9699 0.4350 0.111 Uiso 0.286(13) 1 calc GR P B 2
C100 C 0.6179(8) 0.8972(4) 0.3592(5) 0.059(4) Uani 0.714(13) 1 d . P B 1
H10A H 0.5824 0.8791 0.3800 0.088 Uiso 0.714(13) 1 calc GR P B 1
H10B H 0.6430 0.8808 0.3318 0.088 Uiso 0.714(13) 1 calc GR P B 1
H10C H 0.5838 0.9197 0.3448 0.088 Uiso 0.714(13) 1 calc GR P B 1
C101 C 0.6154(5) 0.8781(2) 0.7357(3) 0.0444(18) Uani 1 1 d . . . .
C102 C 0.6764(5) 0.8735(3) 0.7755(3) 0.049(2) Uani 1 1 d . . . .
C103 C 0.7004(6) 0.9088(3) 0.8033(4) 0.063(3) Uani 1 1 d . . . .
H103 H 0.7407 0.9063 0.8295 0.076 Uiso 1 1 calc R . . .
C104 C 0.6640(7) 0.9488(3) 0.7921(4) 0.069(3) Uani 1 1 d . . . .
H104 H 0.6807 0.9723 0.8117 0.083 Uiso 1 1 calc R . . .
C105 C 0.6041(6) 0.9546(3) 0.7530(4) 0.065(3) Uani 1 1 d . . . .
C106 C 0.5819(5) 0.9181(3) 0.7250(3) 0.052(2) Uani 1 1 d . . . .
H106 H 0.5431 0.9208 0.6980 0.062 Uiso 1 1 calc R . . .
C107 C 0.5695(10) 0.9981(3) 0.7394(6) 0.104(5) Uani 1 1 d . . . .
C108 C 0.4970(10) 0.9963(5) 0.7032(8) 0.152(7) Uani 1 1 d . . . .
H10D H 0.5181 0.9968 0.6684 0.228 Uiso 1 1 calc GR . . .
H10E H 0.4602 1.0203 0.7088 0.228 Uiso 1 1 calc GR . . .
H10F H 0.4654 0.9705 0.7088 0.228 Uiso 1 1 calc GR . . .
C109 C 0.6312(8) 1.0293(4) 0.7377(8) 0.174(9) Uani 1 1 d . . . .
H10G H 0.6689 1.0262 0.7668 0.261 Uiso 1 1 calc GR . . .
H10H H 0.6044 1.0568 0.7389 0.261 Uiso 1 1 calc GR . . .
H10I H 0.6634 1.0266 0.7063 0.261 Uiso 1 1 calc GR . . .
C110 C 0.5121(13) 1.0133(5) 0.7895(8) 0.179(9) Uani 1 1 d . . . .
H11A H 0.4691 0.9922 0.7966 0.268 Uiso 1 1 calc GR . . .
H11B H 0.4850 1.0400 0.7820 0.268 Uiso 1 1 calc GR . . .
H11C H 0.5487 1.0164 0.8191 0.268 Uiso 1 1 calc GR . . .
C111 C 0.4642(4) 0.6733(2) 0.7804(3) 0.0395(17) Uani 1 1 d . . . .
C112 C 0.5209(5) 0.6627(3) 0.8203(3) 0.0470(19) Uani 1 1 d . . . .
C113 C 0.4902(5) 0.6414(3) 0.8635(3) 0.0461(19) Uani 1 1 d . . . .
H113 H 0.5279 0.6337 0.8897 0.055 Uiso 1 1 calc R . . .
C114 C 0.4026(5) 0.6313(2) 0.8680(3) 0.0448(19) Uani 1 1 d . . . .
H114 H 0.3834 0.6160 0.8964 0.054 Uiso 1 1 calc R . . .
C115 C 0.3447(5) 0.6441(2) 0.8303(3) 0.0396(17) Uani 1 1 d . . . .
C116 C 0.3779(4) 0.6645(2) 0.7867(3) 0.0420(18) Uani 1 1 d . . . .
H116 H 0.3402 0.6726 0.7606 0.050 Uiso 1 1 calc R . . .
C117 C 0.2474(5) 0.6382(3) 0.8369(3) 0.055(2) Uani 1 1 d . . . .
C118 C 0.2087(6) 0.6824(3) 0.8501(4) 0.081(3) Uani 1 1 d . . . .
H11D H 0.2342 0.6929 0.8813 0.122 Uiso 1 1 calc GR . . .
H11E H 0.1480 0.6796 0.8549 0.122 Uiso 1 1 calc GR . . .
H11F H 0.2199 0.7019 0.8224 0.122 Uiso 1 1 calc GR . . .
C119 C 0.2266(7) 0.6068(5) 0.8783(5) 0.122(6) Uani 1 1 d . . . .
H11G H 0.2550 0.5804 0.8712 0.183 Uiso 1 1 calc GR . . .
H11H H 0.1659 0.6023 0.8793 0.183 Uiso 1 1 calc GR . . .
H11I H 0.2456 0.6176 0.9110 0.183 Uiso 1 1 calc GR . . .
C120 C 0.2077(5) 0.6239(3) 0.7860(4) 0.062(2) Uani 1 1 d . . . .
H12A H 0.2149 0.6459 0.7606 0.093 Uiso 1 1 calc GR . . .
H12B H 0.1478 0.6184 0.7909 0.093 Uiso 1 1 calc GR . . .
H12C H 0.2355 0.5984 0.7744 0.093 Uiso 1 1 calc GR . . .
C121 C 0.6087(4) 0.6123(2) 0.5354(3) 0.0397(17) Uani 1 1 d . . . .
C122 C 0.6908(5) 0.5962(2) 0.5240(3) 0.0438(18) Uani 1 1 d . . . .
C123 C 0.6973(5) 0.5595(2) 0.4963(3) 0.049(2) Uani 1 1 d . . . .
H123 H 0.7513 0.5486 0.4889 0.059 Uiso 1 1 calc R . . .
C124 C 0.6255(5) 0.5378(2) 0.4787(3) 0.050(2) Uani 1 1 d . . . .
H124 H 0.6326 0.5127 0.4601 0.060 Uiso 1 1 calc R . . .
C125 C 0.5445(6) 0.5524(3) 0.4883(3) 0.050(2) Uani 1 1 d . . . .
C126 C 0.5377(5) 0.5909(2) 0.5175(3) 0.0430(18) Uani 1 1 d . . . .
H126 H 0.4836 0.6018 0.5247 0.052 Uiso 1 1 calc R . . .
C127 C 0.4621(6) 0.5301(3) 0.4701(4) 0.062(2) Uani 1 1 d . . . .
C128 C 0.4816(6) 0.4883(3) 0.4425(4) 0.070(3) Uani 1 1 d . . . .
H12D H 0.5174 0.4938 0.4131 0.105 Uiso 1 1 calc GR . . .
H12E H 0.4290 0.4754 0.4312 0.105 Uiso 1 1 calc GR . . .
H12F H 0.5106 0.4693 0.4657 0.105 Uiso 1 1 calc GR . . .
C129 C 0.4047(7) 0.5200(3) 0.5160(4) 0.083(3) Uani 1 1 d . . . .
H12G H 0.4343 0.5013 0.5392 0.125 Uiso 1 1 calc GR . . .
H12H H 0.3533 0.5065 0.5040 0.125 Uiso 1 1 calc GR . . .
H12I H 0.3904 0.5459 0.5336 0.125 Uiso 1 1 calc GR . . .
C130 C 0.4140(6) 0.5593(3) 0.4327(4) 0.078(3) Uani 1 1 d . . . .
H13A H 0.3939 0.5839 0.4509 0.116 Uiso 1 1 calc GR . . .
H13B H 0.3662 0.5442 0.4183 0.116 Uiso 1 1 calc GR . . .
H13C H 0.4518 0.5679 0.4054 0.116 Uiso 1 1 calc GR . . .
C131 C 0.9242(5) 0.7603(3) 0.4864(4) 0.066(3) Uani 1 1 d . . . .
H13D H 0.9676 0.7820 0.4919 0.079 Uiso 1 1 calc R . . .
H13E H 0.9247 0.7524 0.4502 0.079 Uiso 1 1 calc R . . .
C132 C 0.9421(5) 0.7221(3) 0.5196(4) 0.065(3) Uani 1 1 d . . . .
H13F H 0.9389 0.7303 0.5556 0.078 Uiso 1 1 calc R . . .
H13G H 0.9999 0.7122 0.5129 0.078 Uiso 1 1 calc R . . .
C133 C 0.8790(5) 0.6853(3) 0.5098(4) 0.058(2) Uani 1 1 d . . . .
H13H H 0.8219 0.6943 0.5198 0.070 Uiso 1 1 calc R . . .
H13I H 0.8780 0.6789 0.4731 0.070 Uiso 1 1 calc R . . .
C134 C 0.9025(5) 0.6448(3) 0.5397(3) 0.054(2) Uani 1 1 d . . . .
H13J H 0.9608 0.6367 0.5311 0.064 Uiso 1 1 calc R . . .
H13K H 0.9006 0.6509 0.5764 0.064 Uiso 1 1 calc R . . .
C135 C 0.8432(5) 0.6076(3) 0.5281(3) 0.053(2) Uani 1 1 d . . . .
H13L H 0.8452 0.6006 0.4916 0.064 Uiso 1 1 calc R . . .
H13M H 0.8606 0.5827 0.5476 0.064 Uiso 1 1 calc R . . .
C136 C 0.7718(5) 0.8261(3) 0.8203(3) 0.062(2) Uani 1 1 d . . . .
H13N H 0.7511 0.8352 0.8538 0.074 Uiso 1 1 calc R . . .
H13O H 0.8236 0.8419 0.8124 0.074 Uiso 1 1 calc R . . .
C137 C 0.7896(5) 0.7797(3) 0.8206(4) 0.059(2) Uani 1 1 d . . . .
H13P H 0.8324 0.7738 0.8468 0.071 Uiso 1 1 calc R . . .
H13Q H 0.8134 0.7717 0.7874 0.071 Uiso 1 1 calc R . . .
C138 C 0.7102(5) 0.7520(3) 0.8313(3) 0.056(2) Uani 1 1 d . . . .
H13R H 0.6787 0.7640 0.8601 0.067 Uiso 1 1 calc R . . .
H13S H 0.6731 0.7525 0.8013 0.067 Uiso 1 1 calc R . . .
C139 C 0.7338(5) 0.7058(3) 0.8439(4) 0.064(3) Uani 1 1 d . . . .
H13T H 0.7613 0.6933 0.8140 0.077 Uiso 1 1 calc R . . .
H13U H 0.7749 0.7057 0.8720 0.077 Uiso 1 1 calc R . . .
C140 C 0.6572(5) 0.6786(3) 0.8590(3) 0.059(2) Uani 1 1 d . . . .
H14A H 0.6761 0.6508 0.8707 0.071 Uiso 1 1 calc R . . .
H14B H 0.6254 0.6920 0.8867 0.071 Uiso 1 1 calc R . . .

loop_
_atom_site_aniso_label
_atom_site_aniso_U_11
_atom_site_aniso_U_22
_atom_site_aniso_U_33
_atom_site_aniso_U_23
_atom_site_aniso_U_13
_atom_site_aniso_U_12
Cl1 0.103(3) 0.247(5) 0.203(5) 0.124(4) -0.042(3) -0.069(3)
Cl2 0.172(5) 0.185(4) 0.176(5) 0.044(4) -0.078(4) -0.082(4)
Cl3 0.090(3) 0.204(5) 0.178(4) 0.066(4) -0.022(3) -0.037(3)
C141 0.089(8) 0.114(9) 0.100(9) 0.045(8) -0.040(7) -0.034(7)
O1 0.046(3) 0.085(4) 0.050(4) 0.011(3) 0.008(3) -0.008(3)
O2 0.028(3) 0.083(4) 0.075(4) -0.002(4) -0.019(3) -0.009(3)
O3 0.028(3) 0.077(4) 0.069(4) 0.017(3) 0.003(3) 0.012(3)
O4 0.037(3) 0.099(5) 0.056(4) -0.015(3) 0.005(3) 0.008(3)
N1 0.026(3) 0.045(3) 0.049(4) -0.001(3) 0.000(3) -0.003(2)
N2 0.023(3) 0.050(4) 0.042(4) 0.002(3) 0.003(3) -0.003(2)
N3 0.025(3) 0.044(3) 0.044(4) 0.004(3) -0.001(3) -0.001(2)
N4 0.027(3) 0.046(4) 0.044(4) 0.004(3) 0.003(3) -0.001(3)
C1 0.030(4) 0.042(4) 0.052(5) 0.011(4) -0.005(3) 0.002(3)
C2 0.027(4) 0.045(4) 0.052(5) 0.008(4) 0.000(3) -0.001(3)
C3 0.047(4) 0.050(5) 0.047(5) 0.009(4) -0.002(4) -0.001(4)
C4 0.036(4) 0.059(5) 0.046(5) -0.005(4) 0.004(4) -0.007(3)
C5 0.022(3) 0.057(5) 0.039(4) 0.001(4) 0.000(3) -0.004(3)
C6 0.023(3) 0.062(5) 0.041(5) 0.006(4) -0.003(3) -0.006(3)
C7 0.019(3) 0.061(5) 0.044(5) 0.005(4) 0.000(3) -0.002(3)
C8 0.025(3) 0.061(5) 0.040(5) 0.003(4) -0.003(3) -0.004(3)
C9 0.026(3) 0.056(5) 0.051(5) 0.013(4) -0.001(3) 0.003(3)
C10 0.022(3) 0.053(5) 0.035(4) 0.007(3) 0.001(3) 0.004(3)
C11 0.023(3) 0.051(5) 0.050(5) 0.006(4) 0.010(3) 0.004(3)
C12 0.023(3) 0.055(5) 0.036(4) 0.002(3) -0.002(3) 0.002(3)
C13 0.039(4) 0.047(4) 0.050(5) 0.001(4) 0.006(4) 0.005(3)
C14 0.042(4) 0.055(5) 0.037(5) -0.007(4) 0.000(4) 0.004(4)
C15 0.028(3) 0.045(4) 0.041(5) 0.003(3) -0.001(3) 0.001(3)
C16 0.029(3) 0.048(4) 0.039(4) -0.002(3) -0.003(3) 0.002(3)
C17 0.025(3) 0.053(5) 0.043(5) 0.000(4) -0.002(3) 0.000(3)
C18 0.030(4) 0.050(5) 0.040(5) 0.001(4) -0.007(3) 0.002(3)
C19 0.035(4) 0.049(5) 0.043(5) 0.004(4) -0.005(3) 0.010(3)
C20 0.025(3) 0.053(5) 0.044(5) 0.007(4) 0.005(3) 0.005(3)
C21 0.038(4) 0.057(5) 0.055(5) 0.006(4) -0.006(4) -0.010(4)
C22 0.043(4) 0.054(5) 0.058(5) 0.009(4) -0.011(4) -0.010(4)
C23 0.058(5) 0.053(5) 0.066(6) 0.012(5) -0.025(5) -0.020(4)
C24 0.077(7) 0.081(7) 0.063(7) 0.027(6) -0.019(6) -0.026(6)
C25 0.059(6) 0.086(7) 0.055(6) 0.022(5) 0.000(5) -0.017(5)
C26 0.042(4) 0.066(6) 0.056(6) 0.013(4) -0.004(4) -0.010(4)
C27 0.092(8) 0.042(5) 0.086(8) 0.015(5) -0.038(6) -0.021(5)
C28 0.144(11) 0.058(6) 0.085(8) 0.012(6) -0.043(8) -0.009(7)
C29 0.107(9) 0.068(7) 0.087(8) 0.009(6) -0.041(7) -0.021(6)
C30 0.080(8) 0.049(6) 0.139(11) 0.018(6) -0.017(8) 0.008(5)
C31 0.039(4) 0.066(5) 0.047(5) 0.010(4) -0.002(4) -0.018(4)
C32 0.039(4) 0.076(6) 0.065(6) 0.011(5) -0.018(4) -0.019(4)
C33 0.054(6) 0.088(8) 0.079(7) 0.019(6) -0.029(5) -0.025(5)
C34 0.090(8) 0.079(7) 0.058(7) 0.004(5) -0.016(6) -0.040(6)
C35 0.076(7) 0.066(6) 0.051(6) 0.011(5) -0.006(5) -0.028(5)
C36 0.054(5) 0.060(5) 0.046(5) 0.005(4) 0.002(4) -0.016(4)
C37 0.105(14) 0.111(13) 0.079(12) -0.019(10) 0.032(11) -0.046(10)
C37A 0.11(4) 0.08(3) 0.06(3) -0.02(2) 0.05(3) -0.02(3)
C38 0.102(9) 0.080(7) 0.055(7) -0.005(6) -0.005(6) -0.024(6)
C39 0.18(3) 0.087(13) 0.096(14) -0.007(11) -0.004(15) 0.030(14)
C39A 0.07(3) 0.14(5) 0.07(4) -0.04(3) -0.02(3) 0.04(3)
C40 0.107(13) 0.121(14) 0.093(13) -0.021(11) 0.021(10) -0.048(11)
C40A 0.13(5) 0.04(2) 0.06(4) 0.00(2) 0.06(3) 0.00(3)
C41 0.037(4) 0.052(5) 0.040(5) 0.002(4) -0.002(3) 0.005(3)
C42 0.039(4) 0.060(5) 0.052(5) 0.000(4) 0.002(4) 0.010(4)
C43 0.049(5) 0.062(5) 0.057(6) 0.000(4) -0.011(4) 0.017(4)
C44 0.059(5) 0.049(5) 0.047(5) 0.002(4) -0.013(4) -0.006(4)
C45 0.055(5) 0.044(5) 0.049(5) -0.001(4) -0.001(4) -0.002(4)
C46 0.038(4) 0.049(4) 0.042(5) 0.001(4) -0.003(3) 0.000(3)
C47 0.066(6) 0.050(5) 0.059(6) 0.010(4) -0.002(5) -0.011(4)
C48 0.080(7) 0.064(6) 0.088(8) 0.012(6) -0.021(6) -0.020(5)
C49 0.089(8) 0.072(7) 0.145(11) -0.015(7) 0.064(8) -0.026(6)
C50 0.105(9) 0.061(6) 0.087(8) 0.025(6) -0.014(7) -0.015(6)
C51 0.038(4) 0.052(5) 0.040(5) 0.005(4) -0.004(3) 0.005(3)
C52 0.039(4) 0.065(5) 0.044(5) 0.007(4) -0.001(4) 0.016(4)
C53 0.062(5) 0.062(5) 0.041(5) -0.010(4) -0.003(4) 0.013(4)
C54 0.061(6) 0.059(5) 0.042(5) -0.005(4) -0.007(4) 0.000(4)
C55 0.058(5) 0.064(5) 0.047(5) 0.004(4) -0.005(4) -0.015(4)
C56 0.043(4) 0.059(5) 0.039(5) -0.003(4) -0.001(4) -0.002(4)
C57 0.076(8) 0.157(12) 0.057(7) -0.025(7) 0.000(6) -0.056(8)
C58 0.081(9) 0.192(17) 0.160(15) -0.009(13) -0.026(10) 0.036(10)
C59 0.052(6) 0.160(12) 0.085(9) -0.009(8) 0.002(6) -0.022(7)
C60 0.066(8) 0.248(19) 0.110(11) -0.045(12) -0.030(8) -0.011(10)
C61 0.033(4) 0.111(8) 0.091(8) -0.001(7) -0.024(5) -0.012(5)
C62 0.025(4) 0.116(9) 0.081(7) 0.008(7) -0.014(4) -0.003(5)
C63 0.028(4) 0.106(8) 0.092(8) 0.005(6) 0.011(5) -0.001(5)
C64 0.024(4) 0.104(8) 0.089(8) 0.013(6) 0.003(4) 0.009(4)
C65 0.026(4) 0.098(7) 0.081(7) 0.008(6) -0.003(4) 0.020(4)
C66 0.049(5) 0.116(9) 0.057(6) 0.005(6) 0.012(5) -0.018(6)
C67 0.035(4) 0.123(9) 0.055(6) -0.011(6) 0.015(4) -0.005(5)
C68 0.033(4) 0.106(7) 0.052(6) -0.004(5) 0.007(4) 0.003(5)
C69 0.036(5) 0.108(8) 0.076(7) -0.016(6) 0.018(5) 0.009(5)
C70 0.051(5) 0.106(8) 0.050(6) -0.009(5) 0.012(4) 0.019(5)
O5 0.025(3) 0.063(4) 0.088(5) 0.009(3) 0.010(3) 0.001(2)
O6 0.042(3) 0.061(4) 0.057(4) -0.005(3) -0.016(3) -0.006(3)
O7 0.033(3) 0.085(4) 0.050(4) 0.009(3) -0.006(3) -0.012(3)
O8 0.030(3) 0.059(3) 0.058(4) -0.008(3) 0.008(2) 0.005(2)
N5 0.027(3) 0.041(3) 0.043(4) -0.002(3) -0.003(3) -0.005(2)
N6 0.025(3) 0.047(4) 0.044(4) -0.005(3) -0.003(3) -0.001(3)
N7 0.025(3) 0.042(3) 0.038(4) 0.002(3) 0.002(3) -0.006(2)
N8 0.020(3) 0.045(3) 0.044(4) -0.001(3) -0.002(3) 0.000(2)
C1A 0.04(2) 0.18(5) 0.11(4) 0.07(3) -0.02(2) 0.02(2)
C71 0.019(3) 0.051(4) 0.040(4) 0.003(3) 0.001(3) -0.001(3)
C72 0.022(3) 0.048(4) 0.047(5) 0.005(4) 0.002(3) -0.002(3)
C73 0.035(4) 0.045(4) 0.050(5) 0.006(4) 0.001(4) -0.005(3)
C74 0.039(4) 0.036(4) 0.051(5) -0.006(3) 0.005(4) -0.004(3)
C75 0.030(3) 0.040(4) 0.048(5) 0.000(3) -0.002(3) 0.002(3)
C76 0.031(4) 0.043(4) 0.048(5) -0.005(4) -0.008(3) 0.004(3)
C77 0.029(3) 0.050(4) 0.038(4) -0.001(3) 0.002(3) 0.000(3)
C78 0.030(4) 0.056(5) 0.051(5) -0.013(4) -0.004(3) 0.003(3)
C79 0.026(3) 0.062(5) 0.038(5) 0.001(4) 0.002(3) 0.001(3)
C80 0.021(3) 0.054(5) 0.034(4) -0.002(3) -0.004(3) 0.000(3)
C81 0.022(3) 0.054(5) 0.037(4) -0.001(3) -0.001(3) -0.004(3)
C82 0.025(3) 0.051(4) 0.038(5) -0.003(3) -0.005(3) -0.004(3)
C83 0.040(4) 0.053(5) 0.039(5) 0.005(4) 0.000(4) -0.006(3)
C84 0.035(4) 0.044(4) 0.038(5) -0.009(3) 0.000(3) 0.000(3)
C85 0.022(3) 0.045(4) 0.041(5) -0.003(3) -0.004(3) 0.001(3)
C86 0.017(3) 0.040(4) 0.046(5) -0.002(3) -0.001(3) 0.002(3)
C87 0.019(3) 0.047(4) 0.042(5) -0.003(3) -0.003(3) 0.002(3)
C88 0.034(4) 0.050(4) 0.035(4) -0.009(3) 0.006(3) 0.005(3)
C89 0.029(3) 0.059(5) 0.036(4) -0.001(4) 0.002(3) 0.005(3)
C90 0.017(3) 0.053(4) 0.036(4) 0.001(3) 0.000(3) 0.002(3)
C91 0.036(4) 0.045(4) 0.039(4) 0.000(3) 0.001(3) -0.007(3)
C92 0.036(4) 0.053(5) 0.054(5) 0.005(4) 0.014(4) -0.006(3)
C93 0.040(4) 0.071(6) 0.073(6) -0.003(5) 0.024(4) -0.003(4)
C94 0.053(5) 0.062(5) 0.055(6) 0.001(4) 0.017(4) -0.010(4)
C95 0.044(4) 0.061(5) 0.040(5) 0.002(4) 0.002(4) -0.012(4)
C96 0.032(4) 0.051(5) 0.044(5) -0.002(4) 0.003(3) -0.009(3)
C97 0.049(5) 0.062(5) 0.039(5) 0.012(4) -0.003(4) -0.008(4)
C98 0.057(8) 0.076(9) 0.049(8) 0.018(7) -0.002(6) -0.014(6)
C98A 0.11(3) 0.09(3) 0.06(3) -0.01(2) 0.00(2) -0.05(2)
C99 0.068(9) 0.047(7) 0.071(9) 0.009(6) -0.007(7) 0.011(6)
C99A 0.06(2) 0.08(2) 0.08(3) -0.01(2) -0.02(2) -0.008(18)
C100 0.055(8) 0.075(9) 0.047(8) 0.015(7) -0.007(6) -0.014(6)
C101 0.039(4) 0.050(5) 0.045(5) -0.006(4) 0.008(4) -0.005(3)
C102 0.040(4) 0.060(5) 0.046(5) -0.010(4) 0.003(4) -0.008(4)
C103 0.051(5) 0.079(7) 0.060(6) -0.013(5) 0.001(4) -0.019(5)
C104 0.076(7) 0.057(6) 0.074(7) -0.026(5) 0.002(6) -0.013(5)
C105 0.058(6) 0.053(5) 0.083(7) -0.010(5) 0.003(5) -0.003(4)
C106 0.045(5) 0.052(5) 0.058(6) -0.011(4) 0.000(4) -0.002(4)
C107 0.131(12) 0.049(6) 0.133(12) -0.028(7) -0.029(10) 0.011(7)
C108 0.101(11) 0.100(10) 0.26(2) 0.049(12) -0.046(13) 0.006(9)
C109 0.074(9) 0.096(10) 0.35(3) 0.106(14) -0.002(13) -0.029(8)
C110 0.19(2) 0.090(11) 0.26(2) 0.022(13) 0.066(18) 0.038(12)
C111 0.033(4) 0.052(4) 0.034(4) -0.002(3) -0.001(3) -0.004(3)
C112 0.035(4) 0.054(5) 0.052(5) 0.003(4) 0.002(4) -0.002(3)
C113 0.039(4) 0.061(5) 0.039(5) 0.001(4) -0.008(3) 0.000(4)
C114 0.044(4) 0.047(4) 0.044(5) -0.007(4) 0.007(4) -0.004(3)
C115 0.034(4) 0.049(4) 0.036(4) -0.005(3) 0.005(3) -0.001(3)
C116 0.029(4) 0.053(5) 0.044(5) 0.001(4) 0.001(3) -0.002(3)
C117 0.031(4) 0.071(6) 0.063(6) 0.008(5) 0.012(4) -0.001(4)
C118 0.041(5) 0.096(8) 0.108(9) -0.035(7) 0.013(5) 0.003(5)
C119 0.045(6) 0.194(14) 0.127(11) 0.100(10) 0.007(6) -0.009(7)
C120 0.030(4) 0.063(6) 0.093(7) -0.006(5) 0.007(4) -0.012(4)
C121 0.034(4) 0.041(4) 0.044(5) -0.002(3) 0.003(3) 0.003(3)
C122 0.036(4) 0.050(5) 0.045(5) 0.001(4) 0.009(3) 0.007(3)
C123 0.043(4) 0.049(5) 0.055(5) 0.000(4) 0.009(4) 0.013(4)
C124 0.050(5) 0.043(4) 0.057(6) -0.012(4) 0.010(4) 0.005(4)
C125 0.056(5) 0.048(5) 0.046(5) -0.009(4) 0.001(4) -0.002(4)
C126 0.033(4) 0.048(4) 0.048(5) 0.000(4) 0.006(3) 0.003(3)
C127 0.056(5) 0.055(5) 0.076(7) -0.008(5) -0.003(5) -0.010(4)
C128 0.072(6) 0.053(5) 0.084(7) -0.016(5) -0.005(6) -0.009(5)
C129 0.062(6) 0.071(6) 0.117(9) -0.023(6) 0.027(6) -0.026(5)
C130 0.062(6) 0.054(6) 0.117(9) -0.017(6) -0.023(6) -0.002(4)
C131 0.025(4) 0.073(6) 0.100(8) 0.016(5) 0.021(4) 0.003(4)
C132 0.022(4) 0.074(6) 0.099(8) -0.005(5) 0.009(4) 0.001(4)
C133 0.036(4) 0.068(6) 0.071(6) 0.005(5) -0.002(4) 0.006(4)
C134 0.029(4) 0.072(6) 0.060(6) 0.000(4) 0.002(4) 0.011(4)
C135 0.029(4) 0.071(6) 0.060(6) -0.006(4) 0.001(4) 0.012(4)
C136 0.044(5) 0.084(7) 0.058(6) 0.006(5) -0.012(4) -0.020(5)
C137 0.027(4) 0.088(7) 0.063(6) 0.019(5) -0.017(4) -0.008(4)
C138 0.032(4) 0.080(6) 0.056(6) 0.007(5) -0.011(4) -0.003(4)
C139 0.036(4) 0.088(7) 0.069(6) 0.018(5) -0.024(4) -0.002(4)
C140 0.046(5) 0.073(6) 0.058(6) 0.010(5) -0.015(4) -0.006(4)

loop_
_atom_type_symbol
_atom_type_description
_atom_type_scat_dispersion_real
_atom_type_scat_dispersion_imag
_atom_type_scat_source
C C 0.0181 0.0091 'International Tables Vol C Tables 4.2.6.8 and 6.1.1.4'
H H 0.0000 0.0000 'International Tables Vol C Tables 4.2.6.8 and 6.1.1.4'
Cl Cl 0.3639 0.7018 'International Tables Vol C Tables 4.2.6.8 and 6.1.1.4'
N N 0.0311 0.0180 'International Tables Vol C Tables 4.2.6.8 and 6.1.1.4'
O O 0.0492 0.0322 'International Tables Vol C Tables 4.2.6.8 and 6.1.1.4'

loop_
_geom_angle_atom_site_label_1
_geom_angle_atom_site_label_2
_geom_angle_atom_site_label_3
_geom_angle
Cl1 C141 Cl2 109.1(7)
Cl1 C141 H141 108.8
Cl2 C141 H141 108.8
Cl3 C141 Cl1 111.6(8)
Cl3 C141 Cl2 109.6(6)
Cl3 C141 H141 108.8
C26 O1 C66 118.8(7)
C32 O2 C61 118.1(7)
C42 O3 C65 119.1(6)
C52 O4 C70 118.7(7)
C2 N1 H1 125.2
C2 N1 C5 109.5(6)
C5 N1 H1 125.2
C7 N2 C10 107.0(6)
C12 N3 H3 125.9
C12 N3 C15 108.1(6)
C15 N3 H3 125.9
C20 N4 C17 107.4(6)
C2 C1 C20 125.8(7)
C2 C1 C21 118.0(7)
C20 C1 C21 116.0(7)
N1 C2 C1 126.5(7)
N1 C2 C3 107.2(7)
C1 C2 C3 126.2(7)
C2 C3 H3A 126.2
C4 C3 C2 107.5(7)
C4 C3 H3A 126.2
C3 C4 H4 125.7
C3 C4 C5 108.6(7)
C5 C4 H4 125.7
N1 C5 C4 107.1(6)
N1 C5 C6 125.9(7)
C6 C5 C4 126.6(7)
C5 C6 C7 126.3(7)
C5 C6 C31 116.2(7)
C7 C6 C31 117.5(7)
N2 C7 C6 126.2(7)
N2 C7 C8 109.6(6)
C6 C7 C8 124.2(7)
C7 C8 H8 126.7
C9 C8 C7 106.6(7)
C9 C8 H8 126.7
C8 C9 H9 126.1
C8 C9 C10 107.9(7)
C10 C9 H9 126.1
N2 C10 C9 108.8(6)
N2 C10 C11 126.4(7)
C11 C10 C9 124.8(7)
C10 C11 C12 124.4(7)
C10 C11 C41 118.4(7)
C12 C11 C41 117.2(7)
N3 C12 C11 126.5(7)
N3 C12 C13 108.0(6)
C11 C12 C13 125.5(7)
C12 C13 H13 126.1
C14 C13 C12 107.8(7)
C14 C13 H13 126.1
C13 C14 H14 126.2
C13 C14 C15 107.6(7)
C15 C14 H14 126.2
N3 C15 C14 108.5(6)
N3 C15 C16 126.0(7)
C16 C15 C14 125.4(7)
C15 C16 C51 116.4(6)
C17 C16 C15 126.0(7)
C17 C16 C51 117.3(6)
N4 C17 C16 125.7(7)
N4 C17 C18 108.4(6)
C16 C17 C18 125.6(7)
C17 C18 H18 126.4
C19 C18 C17 107.2(7)
C19 C18 H18 126.4
C18 C19 H19 125.8
C18 C19 C20 108.5(7)
C20 C19 H19 125.8
N4 C20 C1 126.2(7)
N4 C20 C19 108.4(7)
C1 C20 C19 125.4(7)
C22 C21 C1 122.9(7)
C22 C21 C26 117.2(8)
C26 C21 C1 119.9(8)
C21 C22 H22 117.3
C23 C22 C21 125.4(9)
C23 C22 H22 117.3
C22 C23 C24 114.0(9)
C22 C23 C27 123.3(9)
C24 C23 C27 122.7(9)
C23 C24 H24 117.9
C25 C24 C23 124.3(9)
C25 C24 H24 117.9
C24 C25 H25 120.4
C26 C25 C24 119.1(10)
C26 C25 H25 120.4
O1 C26 C21 114.8(7)
C25 C26 O1 125.3(9)
C25 C26 C21 119.9(9)
C23 C27 C29 110.7(8)
C28 C27 C23 110.6(9)
C28 C27 C29 106.3(8)
C30 C27 C23 111.7(7)
C30 C27 C28 109.3(10)
C30 C27 C29 108.0(10)
C27 C28 H28A 109.5
C27 C28 H28B 109.5
C27 C28 H28C 109.5
H28A C28 H28B 109.5
H28A C28 H28C 109.5
H28B C28 H28C 109.5
C27 C29 H29A 109.5
C27 C29 H29B 109.5
C27 C29 H29C 109.5
H29A C29 H29B 109.5
H29A C29 H29C 109.5
H29B C29 H29C 109.5
C27 C30 H30A 109.5
C27 C30 H30B 109.5
C27 C30 H30C 109.5
H30A C30 H30B 109.5
H30A C30 H30C 109.5
H30B C30 H30C 109.5
C32 C31 C6 118.3(8)
C36 C31 C6 120.9(7)
C36 C31 C32 120.8(8)
O2 C32 C31 117.2(8)
O2 C32 C33 126.7(8)
C33 C32 C31 116.2(10)
C32 C33 H33 119.3
C34 C33 C32 121.5(10)
C34 C33 H33 119.3
C33 C34 H34 118.4
C33 C34 C35 123.1(9)
C35 C34 H34 118.4
C34 C35 C36 115.8(10)
C34 C35 C38 123.5(10)
C36 C35 C38 120.8(10)
C31 C36 C35 122.6(9)
C31 C36 H36 118.7
C35 C36 H36 118.7
H37A C37 H37B 109.5
H37A C37 H37C 109.5
H37B C37 H37C 109.5
C38 C37 H37A 109.5
C38 C37 H37B 109.5
C38 C37 H37C 109.5
H37D C37A H37E 109.5
H37D C37A H37F 109.5
H37E C37A H37F 109.5
C38 C37A H37D 109.5
C38 C37A H37E 109.5
C38 C37A H37F 109.5
C35 C38 C37 106.5(10)
C35 C38 C37A 117(2)
C35 C38 C39A 114.4(17)
C35 C38 C40 111.6(12)
C35 C38 C40A 121.4(19)
C37 C38 C40 108.1(11)
C37A C38 C39A 96(3)
C39 C38 C35 106.5(11)
C39 C38 C37 113.4(15)
C39 C38 C40 110.6(13)
C40A C38 C37A 106(3)
C40A C38 C39A 98(3)
C38 C39 H39A 109.5
C38 C39 H39B 109.5
C38 C39 H39C 109.5
H39A C39 H39B 109.5
H39A C39 H39C 109.5
H39B C39 H39C 109.5
C38 C39A H39D 109.5
C38 C39A H39E 109.5
C38 C39A H39F 109.5
H39D C39A H39E 109.5
H39D C39A H39F 109.5
H39E C39A H39F 109.5
C38 C40 H40A 109.5
C38 C40 H40B 109.5
C38 C40 H40C 109.5
H40A C40 H40B 109.5
H40A C40 H40C 109.5
H40B C40 H40C 109.5
C38 C40A H40D 109.5
C38 C40A H40E 109.5
C38 C40A H40F 109.5
H40D C40A H40E 109.5
H40D C40A H40F 109.5
H40E C40A H40F 109.5
C42 C41 C11 121.7(7)
C46 C41 C11 120.3(6)
C46 C41 C42 118.0(7)
O3 C42 C41 115.5(7)
O3 C42 C43 124.7(7)
C41 C42 C43 119.9(8)
C42 C43 H43 119.9
C44 C43 C42 120.2(8)
C44 C43 H43 119.9
C43 C44 H44 119.5
C45 C44 C43 121.0(8)
C45 C44 H44 119.5
C44 C45 C46 117.5(7)
C44 C45 C47 123.6(7)
C46 C45 C47 118.8(7)
C41 C46 H46 118.4
C45 C46 C41 123.3(7)
C45 C46 H46 118.4
C45 C47 C50 112.3(8)
C48 C47 C45 107.2(7)
C48 C47 C49 108.4(9)
C48 C47 C50 107.2(8)
C49 C47 C45 110.7(7)
C49 C47 C50 110.8(9)
C47 C48 H48A 109.5
C47 C48 H48B 109.5
C47 C48 H48C 109.5
H48A C48 H48B 109.5
H48A C48 H48C 109.5
H48B C48 H48C 109.5
C47 C49 H49A 109.5
C47 C49 H49B 109.5
C47 C49 H49C 109.5
H49A C49 H49B 109.5
H49A C49 H49C 109.5
H49B C49 H49C 109.5
C47 C50 H50A 109.5
C47 C50 H50B 109.5
C47 C50 H50C 109.5
H50A C50 H50B 109.5
H50A C50 H50C 109.5
H50B C50 H50C 109.5
C52 C51 C16 118.5(7)
C52 C51 C56 119.4(7)
C56 C51 C16 122.1(7)
O4 C52 C51 115.3(7)
O4 C52 C53 125.1(8)
C53 C52 C51 119.6(8)
C52 C53 H53 120.0
C52 C53 C54 120.0(8)
C54 C53 H53 120.0
C53 C54 H54 119.2
C55 C54 C53 121.6(8)
C55 C54 H54 119.2
C54 C55 C56 117.8(8)
C54 C55 C57 122.5(8)
C56 C55 C57 119.6(8)
C51 C56 H56 119.3
C55 C56 C51 121.5(8)
C55 C56 H56 119.3
C55 C57 C58 105.0(9)
C59 C57 C55 115.7(9)
C59 C57 C58 99.3(11)
C60 C57 C55 116.2(10)
C60 C57 C58 91.2(11)
C60 C57 C59 121.8(11)
C57 C58 H58A 109.5
C57 C58 H58B 109.5
C57 C58 H58C 109.5
H58A C58 H58B 109.5
H58A C58 H58C 109.5
H58B C58 H58C 109.5
C57 C59 H59A 109.5
C57 C59 H59B 109.5
C57 C59 H59C 109.5
H59A C59 H59B 109.5
H59A C59 H59C 109.5
H59B C59 H59C 109.5
C57 C60 H60A 109.5
C57 C60 H60B 109.5
C57 C60 H60C 109.5
H60A C60 H60B 109.5
H60A C60 H60C 109.5
H60B C60 H60C 109.5
O2 C61 H61A 110.0
O2 C61 H61B 110.0
O2 C61 C62 108.5(7)
H61A C61 H61B 108.4
C62 C61 H61A 110.0
C62 C61 H61B 110.0
C61 C62 H62A 108.6
C61 C62 H62B 108.6
C61 C62 C63 114.6(9)
H62A C62 H62B 107.6
C63 C62 H62A 108.6
C63 C62 H62B 108.6
C62 C63 H63A 108.6
C62 C63 H63B 108.6
H63A C63 H63B 107.6
C64 C63 C62 114.6(8)
C64 C63 H63A 108.6
C64 C63 H63B 108.6
C63 C64 H64A 108.7
C63 C64 H64B 108.7
C63 C64 C65 114.3(8)
H64A C64 H64B 107.6
C65 C64 H64A 108.7
C65 C64 H64B 108.7
O3 C65 C64 105.8(7)
O3 C65 H65A 110.6
O3 C65 H65B 110.6
C64 C65 H65A 110.6
C64 C65 H65B 110.6
H65A C65 H65B 108.7
O1 C66 H66A 110.3
O1 C66 H66B 110.3
O1 C66 C67 107.0(8)
H66A C66 H66B 108.6
C67 C66 H66A 110.3
C67 C66 H66B 110.3
C66 C67 H67A 108.5
C66 C67 H67B 108.5
C66 C67 C68 115.1(8)
H67A C67 H67B 107.5
C68 C67 H67A 108.5
C68 C67 H67B 108.5
C67 C68 H68A 108.9
C67 C68 H68B 108.9
H68A C68 H68B 107.7
C69 C68 C67 113.4(8)
C69 C68 H68A 108.9
C69 C68 H68B 108.9
C68 C69 H69A 108.7
C68 C69 H69B 108.7
C68 C69 C70 114.0(8)
H69A C69 H69B 107.6
C70 C69 H69A 108.7
C70 C69 H69B 108.7
O4 C70 C69 108.7(7)
O4 C70 H70A 109.9
O4 C70 H70B 109.9
C69 C70 H70A 109.9
C69 C70 H70B 109.9
H70A C70 H70B 108.3
C92 O5 C131 117.2(6)
C102 O6 C136 119.4(6)
C112 O7 C140 117.4(6)
C122 O8 C135 118.1(6)
C72 N5 H5 125.8
C72 N5 C75 108.4(6)
C75 N5 H5 125.8
C80 N6 C77 107.2(6)
C82 N7 H7 125.9
C82 N7 C85 108.2(6)
C85 N7 H7 125.9
C90 N8 C87 107.6(6)
H1AA C1A H1AB 109.5
H1AA C1A H1AC 109.5
H1AB C1A H1AC 109.5
C97 C1A H1AA 109.5
C97 C1A H1AB 109.5
C97 C1A H1AC 109.5
C72 C71 C90 124.2(6)
C72 C71 C91 117.6(6)
C90 C71 C91 118.0(6)
N5 C72 C71 127.9(7)
N5 C72 C73 106.6(6)
C71 C72 C73 125.4(7)
C72 C73 H73 125.9
C74 C73 C72 108.3(7)
C74 C73 H73 125.9
C73 C74 H74 125.9
C73 C74 C75 108.2(7)
C75 C74 H74 125.9
N5 C75 C74 108.4(7)
N5 C75 C76 125.4(7)
C76 C75 C74 126.1(7)
C75 C76 C77 126.1(7)
C75 C76 C101 116.5(7)
C77 C76 C101 117.2(7)
N6 C77 C76 125.6(7)
N6 C77 C78 109.0(6)
C76 C77 C78 125.3(7)
C77 C78 H78 126.5
C79 C78 C77 106.9(7)
C79 C78 H78 126.5
C78 C79 H79 125.9
C78 C79 C80 108.1(7)
C80 C79 H79 125.9
N6 C80 C79 108.7(6)
N6 C80 C81 126.1(6)
C81 C80 C79 124.8(7)
C80 C81 C111 118.1(6)
C82 C81 C80 124.2(7)
C82 C81 C111 117.4(7)
N7 C82 C81 127.7(7)
N7 C82 C83 108.3(6)
C81 C82 C83 124.0(7)
C82 C83 H83 126.5
C84 C83 C82 107.1(7)
C84 C83 H83 126.5
C83 C84 H84 126.3
C83 C84 C85 107.3(6)
C85 C84 H84 126.3
N7 C85 C84 109.2(6)
N7 C85 C86 125.5(6)
C86 C85 C84 125.3(6)
C85 C86 C121 118.3(6)
C87 C86 C85 125.2(7)
C87 C86 C121 116.5(6)
N8 C87 C86 126.1(7)
N8 C87 C88 107.8(6)
C86 C87 C88 126.1(7)
C87 C88 H88 125.8
C89 C88 C87 108.4(7)
C89 C88 H88 125.8
C88 C89 H89 126.1
C88 C89 C90 107.8(7)
C90 C89 H89 126.1
N8 C90 C71 126.4(6)
N8 C90 C89 108.4(6)
C71 C90 C89 125.1(7)
C92 C91 C71 121.4(7)
C96 C91 C71 120.9(7)
C96 C91 C92 117.7(7)
O5 C92 C91 115.0(6)
C93 C92 O5 124.3(7)
C93 C92 C91 120.6(8)
C92 C93 H93 120.1
C92 C93 C94 119.8(8)
C94 C93 H93 120.1
C93 C94 H94 119.0
C95 C94 C93 122.0(8)
C95 C94 H94 119.0
C94 C95 C96 115.3(8)
C94 C95 C97 124.1(7)
C96 C95 C97 120.6(7)
C91 C96 C95 124.6(7)
C91 C96 H96 117.7
C95 C96 H96 117.7
C1A C97 C98A 101(2)
C95 C97 C1A 113.0(15)
C95 C97 C98 109.1(8)
C95 C97 C98A 109.2(16)
C95 C97 C99A 117.5(14)
C99 C97 C95 109.0(7)
C99 C97 C98 108.2(9)
C99A C97 C1A 108(2)
C99A C97 C98A 106.5(19)
C100 C97 C95 107.3(8)
C100 C97 C98 108.4(8)
C100 C97 C99 114.8(9)
C97 C98 H98A 109.5
C97 C98 H98B 109.5
C97 C98 H98C 109.5
H98A C98 H98B 109.5
H98A C98 H98C 109.5
H98B C98 H98C 109.5
C97 C98A H98D 109.5
C97 C98A H98E 109.5
C97 C98A H98F 109.5
H98D C98A H98E 109.5
H98D C98A H98F 109.5
H98E C98A H98F 109.5
C97 C99 H99A 109.5
C97 C99 H99B 109.5
C97 C99 H99C 109.5
H99A C99 H99B 109.5
H99A C99 H99C 109.5
H99B C99 H99C 109.5
C97 C99A H99D 109.5
C97 C99A H99E 109.5
C97 C99A H99F 109.5
H99D C99A H99E 109.5
H99D C99A H99F 109.5
H99E C99A H99F 109.5
C97 C100 H10A 109.5
C97 C100 H10B 109.5
C97 C100 H10C 109.5
H10A C100 H10B 109.5
H10A C100 H10C 109.5
H10B C100 H10C 109.5
C102 C101 C76 119.4(7)
C106 C101 C76 120.6(7)
C106 C101 C102 119.6(7)
O6 C102 C101 115.3(7)
O6 C102 C103 125.8(8)
C103 C102 C101 118.9(8)
C102 C103 H103 119.9
C102 C103 C104 120.2(9)
C104 C103 H103 119.9
C103 C104 H104 118.8
C105 C104 C103 122.4(8)
C105 C104 H104 118.8
C104 C105 C106 115.9(9)
C104 C105 C107 121.9(9)
C106 C105 C107 122.1(9)
C101 C106 C105 122.9(8)
C101 C106 H106 118.5
C105 C106 H106 118.5
C105 C107 C110 105.8(11)
C108 C107 C105 112.8(10)
C108 C107 C110 95.4(14)
C109 C107 C105 113.6(12)
C109 C107 C108 123.2(14)
C109 C107 C110 101.6(13)
C107 C108 H10D 109.5
C107 C108 H10E 109.5
C107 C108 H10F 109.5
H10D C108 H10E 109.5
H10D C108 H10F 109.5
H10E C108 H10F 109.5
C107 C109 H10G 109.5
C107 C109 H10H 109.5
C107 C109 H10I 109.5
H10G C109 H10H 109.5
H10G C109 H10I 109.5
H10H C109 H10I 109.5
C107 C110 H11A 109.5
C107 C110 H11B 109.5
C107 C110 H11C 109.5
H11A C110 H11B 109.5
H11A C110 H11C 109.5
H11B C110 H11C 109.5
C112 C111 C81 120.1(6)
C116 C111 C81 120.9(7)
C116 C111 C112 118.8(7)
O7 C112 C111 116.0(7)
O7 C112 C113 124.6(7)
C113 C112 C111 119.4(7)
C112 C113 H113 119.7
C112 C113 C114 120.7(7)
C114 C113 H113 119.7
C113 C114 H114 119.7
C115 C114 C113 120.5(7)
C115 C114 H114 119.7
C114 C115 C116 117.3(7)
C114 C115 C117 121.9(7)
C116 C115 C117 120.7(7)
C111 C116 C115 123.1(7)
C111 C116 H116 118.4
C115 C116 H116 118.4
C115 C117 C118 107.5(7)
C119 C117 C115 112.0(7)
C119 C117 C118 110.3(9)
C119 C117 C120 109.8(9)
C120 C117 C115 109.9(7)
C120 C117 C118 107.2(8)
C117 C118 H11D 109.5
C117 C118 H11E 109.5
C117 C118 H11F 109.5
H11D C118 H11E 109.5
H11D C118 H11F 109.5
H11E C118 H11F 109.5
C117 C119 H11G 109.5
C117 C119 H11H 109.5
C117 C119 H11I 109.5
H11G C119 H11H 109.5
H11G C119 H11I 109.5
H11H C119 H11I 109.5
C117 C120 H12A 109.5
C117 C120 H12B 109.5
C117 C120 H12C 109.5
H12A C120 H12B 109.5
H12A C120 H12C 109.5
H12B C120 H12C 109.5
C122 C121 C86 120.4(6)
C126 C121 C86 120.3(6)
C126 C121 C122 119.2(7)
O8 C122 C121 115.5(6)
C123 C122 O8 125.8(7)
C123 C122 C121 118.7(7)
C122 C123 H123 119.1
C122 C123 C124 121.8(7)
C124 C123 H123 119.1
C123 C124 H124 119.2
C125 C124 C123 121.5(7)
C125 C124 H124 119.2
C124 C125 C126 116.6(7)
C124 C125 C127 124.4(7)
C126 C125 C127 119.0(7)
C121 C126 C125 122.1(7)
C121 C126 H126 119.0
C125 C126 H126 119.0
C128 C127 C125 111.7(7)
C128 C127 C130 108.4(8)
C129 C127 C125 110.5(8)
C129 C127 C128 107.7(8)
C129 C127 C130 109.2(8)
C130 C127 C125 109.3(7)
C127 C128 H12D 109.5
C127 C128 H12E 109.5
C127 C128 H12F 109.5
H12D C128 H12E 109.5
H12D C128 H12F 109.5
H12E C128 H12F 109.5
C127 C129 H12G 109.5
C127 C129 H12H 109.5
C127 C129 H12I 109.5
H12G C129 H12H 109.5
H12G C129 H12I 109.5
H12H C129 H12I 109.5
C127 C130 H13A 109.5
C127 C130 H13B 109.5
C127 C130 H13C 109.5
H13A C130 H13B 109.5
H13A C130 H13C 109.5
H13B C130 H13C 109.5
O5 C131 H13D 110.2
O5 C131 H13E 110.2
O5 C131 C132 107.5(7)
H13D C131 H13E 108.5
C132 C131 H13D 110.2
C132 C131 H13E 110.2
C131 C132 H13F 109.0
C131 C132 H13G 109.0
C131 C132 C133 112.7(8)
H13F C132 H13G 107.8
C133 C132 H13F 109.0
C133 C132 H13G 109.0
C132 C133 H13H 109.1
C132 C133 H13I 109.1
H13H C133 H13I 107.8
C134 C133 C132 112.6(7)
C134 C133 H13H 109.1
C134 C133 H13I 109.1
C133 C134 H13J 109.0
C133 C134 H13K 109.0
H13J C134 H13K 107.8
C135 C134 C133 113.0(7)
C135 C134 H13J 109.0
C135 C134 H13K 109.0
O8 C135 C134 107.6(6)
O8 C135 H13L 110.2
O8 C135 H13M 110.2
C134 C135 H13L 110.2
C134 C135 H13M 110.2
H13L C135 H13M 108.5
O6 C136 H13N 110.2
O6 C136 H13O 110.2
O6 C136 C137 107.4(7)
H13N C136 H13O 108.5
C137 C136 H13N 110.2
C137 C136 H13O 110.2
C136 C137 H13P 108.8
C136 C137 H13Q 108.8
C136 C137 C138 113.9(7)
H13P C137 H13Q 107.7
C138 C137 H13P 108.8
C138 C137 H13Q 108.8
C137 C138 H13R 109.1
C137 C138 H13S 109.1
H13R C138 H13S 107.9
C139 C138 C137 112.3(7)
C139 C138 H13R 109.1
C139 C138 H13S 109.1
C138 C139 H13T 108.9
C138 C139 H13U 108.9
H13T C139 H13U 107.7
C140 C139 C138 113.4(7)
C140 C139 H13T 108.9
C140 C139 H13U 108.9
O7 C140 C139 106.9(7)
O7 C140 H14A 110.3
O7 C140 H14B 110.3
C139 C140 H14A 110.3
C139 C140 H14B 110.3
H14A C140 H14B 108.6

loop_
_geom_bond_atom_site_label_1
_geom_bond_atom_site_label_2
_geom_bond_distance
Cl1 C141 1.744(11)
Cl2 C141 1.764(14)
Cl3 C141 1.736(14)
C141 H141 0.9800
O1 C26 1.368(10)
O1 C66 1.448(10)
O2 C32 1.347(11)
O2 C61 1.438(10)
O3 C42 1.379(10)
O3 C65 1.456(9)
O4 C52 1.370(10)
O4 C70 1.425(10)
N1 H1 0.8600
N1 C2 1.375(9)
N1 C5 1.377(9)
N2 C7 1.363(9)
N2 C10 1.375(9)
N3 H3 0.8600
N3 C12 1.359(9)
N3 C15 1.374(9)
N4 C17 1.385(9)
N4 C20 1.381(9)
C1 C2 1.377(10)
C1 C20 1.403(10)
C1 C21 1.498(11)
C2 C3 1.456(11)
C3 H3A 0.9300
C3 C4 1.347(11)
C4 H4 0.9300
C4 C5 1.443(10)
C5 C6 1.389(10)
C6 C7 1.392(10)
C6 C31 1.523(11)
C7 C8 1.473(10)
C8 H8 0.9300
C8 C9 1.332(10)
C9 H9 0.9300
C9 C10 1.466(10)
C10 C11 1.400(10)
C11 C12 1.400(10)
C11 C41 1.489(10)
C12 C13 1.443(10)
C13 H13 0.9300
C13 C14 1.341(10)
C14 H14 0.9300
C14 C15 1.426(10)
C15 C16 1.402(10)
C16 C17 1.389(10)
C16 C51 1.501(10)
C17 C18 1.454(10)
C18 H18 0.9300
C18 C19 1.341(10)
C19 H19 0.9300
C19 C20 1.443(10)
C21 C22 1.397(11)
C21 C26 1.410(12)
C22 H22 0.9300
C22 C23 1.361(11)
C23 C24 1.398(14)
C23 C27 1.537(14)
C24 H24 0.9300
C24 C25 1.381(14)
C25 H25 0.9300
C25 C26 1.368(12)
C27 C28 1.535(13)
C27 C29 1.573(13)
C27 C30 1.507(15)
C28 H28A 0.9600
C28 H28B 0.9600
C28 H28C 0.9600
C29 H29A 0.9600
C29 H29B 0.9600
C29 H29C 0.9600
C30 H30A 0.9600
C30 H30B 0.9600
C30 H30C 0.9600
C31 C32 1.411(12)
C31 C36 1.386(12)
C32 C33 1.408(13)
C33 H33 0.9300
C33 C34 1.371(14)
C34 H34 0.9300
C34 C35 1.383(15)
C35 C36 1.399(12)
C35 C38 1.487(14)
C36 H36 0.9300
C37 H37A 0.9600
C37 H37B 0.9600
C37 H37C 0.9600
C37 C38 1.499(17)
C37A H37D 0.9600
C37A H37E 0.9600
C37A H37F 0.9600
C37A C38 1.51(5)
C38 C39 1.460(19)
C38 C39A 1.83(5)
C38 C40 1.521(18)
C38 C40A 1.49(4)
C39 H39A 0.9600
C39 H39B 0.9600
C39 H39C 0.9600
C39A H39D 0.9600
C39A H39E 0.9600
C39A H39F 0.9600
C40 H40A 0.9600
C40 H40B 0.9600
C40 H40C 0.9600
C40A H40D 0.9600
C40A H40E 0.9600
C40A H40F 0.9600
C41 C42 1.395(10)
C41 C46 1.394(10)
C42 C43 1.401(11)
C43 H43 0.9300
C43 C44 1.397(12)
C44 H44 0.9300
C44 C45 1.381(11)
C45 C46 1.394(11)
C45 C47 1.528(11)
C46 H46 0.9300
C47 C48 1.519(13)
C47 C49 1.519(13)
C47 C50 1.546(12)
C48 H48A 0.9600
C48 H48B 0.9600
C48 H48C 0.9600
C49 H49A 0.9600
C49 H49B 0.9600
C49 H49C 0.9600
C50 H50A 0.9600
C50 H50B 0.9600
C50 H50C 0.9600
C51 C52 1.398(11)
C51 C56 1.401(10)
C52 C53 1.385(11)
C53 H53 0.9300
C53 C54 1.397(12)
C54 H54 0.9300
C54 C55 1.386(12)
C55 C56 1.394(11)
C55 C57 1.532(13)
C56 H56 0.9300
C57 C58 1.71(2)
C57 C59 1.425(14)
C57 C60 1.412(15)
C58 H58A 0.9600
C58 H58B 0.9600
C58 H58C 0.9600
C59 H59A 0.9600
C59 H59B 0.9600
C59 H59C 0.9600
C60 H60A 0.9600
C60 H60B 0.9600
C60 H60C 0.9600
C61 H61A 0.9700
C61 H61B 0.9700
C61 C62 1.474(13)
C62 H62A 0.9700
C62 H62B 0.9700
C62 C63 1.523(13)
C63 H63A 0.9700
C63 H63B 0.9700
C63 C64 1.513(13)
C64 H64A 0.9700
C64 H64B 0.9700
C64 C65 1.515(13)
C65 H65A 0.9700
C65 H65B 0.9700
C66 H66A 0.9700
C66 H66B 0.9700
C66 C67 1.502(14)
C67 H67A 0.9700
C67 H67B 0.9700
C67 C68 1.539(12)
C68 H68A 0.9700
C68 H68B 0.9700
C68 C69 1.488(13)
C69 H69A 0.9700
C69 H69B 0.9700
C69 C70 1.509(13)
C70 H70A 0.9700
C70 H70B 0.9700
O5 C92 1.382(9)
O5 C131 1.439(9)
O6 C102 1.348(9)
O6 C136 1.436(9)
O7 C112 1.360(9)
O7 C140 1.456(9)
O8 C122 1.380(9)
O8 C135 1.430(8)
N5 H5 0.8600
N5 C72 1.373(9)
N5 C75 1.379(9)
N6 C77 1.380(9)
N6 C80 1.373(9)
N7 H7 0.8600
N7 C82 1.359(9)
N7 C85 1.362(9)
N8 C87 1.391(9)
N8 C90 1.380(9)
C1A H1AA 0.9600
C1A H1AB 0.9600
C1A H1AC 0.9600
C1A C97 1.67(4)
C71 C72 1.388(10)
C71 C90 1.402(10)
C71 C91 1.467(10)
C72 C73 1.446(10)
C73 H73 0.9300
C73 C74 1.339(10)
C74 H74 0.9300
C74 C75 1.408(10)
C75 C76 1.393(10)
C76 C77 1.402(10)
C76 C101 1.491(10)
C77 C78 1.452(10)
C78 H78 0.9300
C78 C79 1.342(11)
C79 H79 0.9300
C79 C80 1.447(10)
C80 C81 1.407(10)
C81 C82 1.406(10)
C81 C111 1.480(10)
C82 C83 1.446(10)
C83 H83 0.9300
C83 C84 1.357(10)
C84 H84 0.9300
C84 C85 1.423(10)
C85 C86 1.408(10)
C86 C87 1.397(10)
C86 C121 1.494(10)
C87 C88 1.430(10)
C88 H88 0.9300
C88 C89 1.347(10)
C89 H89 0.9300
C89 C90 1.432(10)
C91 C92 1.406(10)
C91 C96 1.366(10)
C92 C93 1.366(11)
C93 H93 0.9300
C93 C94 1.397(12)
C94 H94 0.9300
C94 C95 1.395(12)
C95 C96 1.402(10)
C95 C97 1.540(11)
C96 H96 0.9300
C97 C98 1.575(13)
C97 C98A 1.67(4)
C97 C99 1.513(15)
C97 C99A 1.58(3)
C97 C100 1.502(14)
C98 H98A 0.9600
C98 H98B 0.9600
C98 H98C 0.9600
C98A H98D 0.9600
C98A H98E 0.9600
C98A H98F 0.9600
C99 H99A 0.9600
C99 H99B 0.9600
C99 H99C 0.9600
C99A H99D 0.9600
C99A H99E 0.9600
C99A H99F 0.9600
C100 H10A 0.9600
C100 H10B 0.9600
C100 H10C 0.9600
C101 C102 1.410(11)
C101 C106 1.389(11)
C102 C103 1.374(11)
C103 H103 0.9300
C103 C104 1.410(13)
C104 H104 0.9300
C104 C105 1.391(13)
C105 C106 1.401(12)
C105 C107 1.511(14)
C106 H106 0.9300
C107 C108 1.472(19)
C107 C109 1.374(16)
C107 C110 1.65(2)
C108 H10D 0.9600
C108 H10E 0.9600
C108 H10F 0.9600
C109 H10G 0.9600
C109 H10H 0.9600
C109 H10I 0.9600
C110 H11A 0.9600
C110 H11B 0.9600
C110 H11C 0.9600
C111 C112 1.400(10)
C111 C116 1.386(10)
C112 C113 1.388(11)
C113 H113 0.9300
C113 C114 1.410(10)
C114 H114 0.9300
C114 C115 1.390(11)
C115 C116 1.398(10)
C115 C117 1.541(10)
C116 H116 0.9300
C117 C118 1.552(12)
C117 C119 1.492(12)
C117 C120 1.525(12)
C118 H11D 0.9600
C118 H11E 0.9600
C118 H11F 0.9600
C119 H11G 0.9600
C119 H11H 0.9600
C119 H11I 0.9600
C120 H12A 0.9600
C120 H12B 0.9600
C120 H12C 0.9600
C121 C122 1.410(10)
C121 C126 1.377(10)
C122 C123 1.363(10)
C123 H123 0.9300
C123 C124 1.389(11)
C124 H124 0.9300
C124 C125 1.368(11)
C125 C126 1.429(10)
C125 C127 1.539(12)
C126 H126 0.9300
C127 C128 1.527(12)
C127 C129 1.521(13)
C127 C130 1.531(13)
C128 H12D 0.9600
C128 H12E 0.9600
C128 H12F 0.9600
C129 H12G 0.9600
C129 H12H 0.9600
C129 H12I 0.9600
C130 H13A 0.9600
C130 H13B 0.9600
C130 H13C 0.9600
C131 H13D 0.9700
C131 H13E 0.9700
C131 C132 1.504(12)
C132 H13F 0.9700
C132 H13G 0.9700
C132 C133 1.540(11)
C133 H13H 0.9700
C133 H13I 0.9700
C133 C134 1.535(11)
C134 H13J 0.9700
C134 H13K 0.9700
C134 C135 1.523(11)
C135 H13L 0.9700
C135 H13M 0.9700
C136 H13N 0.9700
C136 H13O 0.9700
C136 C137 1.485(12)
C137 H13P 0.9700
C137 H13Q 0.9700
C137 C138 1.539(11)
C138 H13R 0.9700
C138 H13S 0.9700
C138 C139 1.531(12)
C139 H13T 0.9700
C139 H13U 0.9700
C139 C140 1.523(11)
C140 H14A 0.9700
C140 H14B 0.9700

loop_
_geom_torsion_atom_site_label_1
_geom_torsion_atom_site_label_2
_geom_torsion_atom_site_label_3
_geom_torsion_atom_site_label_4
_geom_torsion
O1 C66 C67 C68 60.4(10)
O2 C32 C33 C34 178.2(9)
O2 C61 C62 C63 -66.3(11)
O3 C42 C43 C44 -177.8(8)
O4 C52 C53 C54 -177.7(8)
N1 C2 C3 C4 2.1(8)
N1 C5 C6 C7 1.2(12)
N1 C5 C6 C31 178.4(6)
N2 C7 C8 C9 1.5(8)
N2 C10 C11 C12 -5.7(11)
N2 C10 C11 C41 174.3(6)
N3 C12 C13 C14 0.3(8)
N3 C15 C16 C17 3.9(12)
N3 C15 C16 C51 177.0(6)
N4 C17 C18 C19 3.3(8)
C1 C2 C3 C4 -175.4(7)
C1 C21 C22 C23 -179.9(7)
C1 C21 C26 O1 -0.4(11)
C1 C21 C26 C25 -179.9(8)
C2 N1 C5 C4 1.7(8)
C2 N1 C5 C6 -171.7(7)
C2 C1 C20 N4 -4.5(12)
C2 C1 C20 C19 175.4(7)
C2 C1 C21 C22 -70.4(10)
C2 C1 C21 C26 108.8(9)
C2 C3 C4 C5 -1.0(9)
C3 C4 C5 N1 -0.4(8)
C3 C4 C5 C6 173.0(7)
C4 C5 C6 C7 -171.0(7)
C4 C5 C6 C31 6.3(11)
C5 N1 C2 C1 175.1(7)
C5 N1 C2 C3 -2.3(8)
C5 C6 C7 N2 7.5(12)
C5 C6 C7 C8 -175.0(7)
C5 C6 C31 C32 -115.2(8)
C5 C6 C31 C36 63.5(10)
C6 C7 C8 C9 -176.3(7)
C6 C31 C32 O2 -0.6(11)
C6 C31 C32 C33 -179.9(7)
C6 C31 C36 C35 -178.5(7)
C7 N2 C10 C9 4.2(7)
C7 N2 C10 C11 -178.1(6)
C7 C6 C31 C32 62.3(10)
C7 C6 C31 C36 -119.0(8)
C7 C8 C9 C10 1.1(7)
C8 C9 C10 N2 -3.3(8)
C8 C9 C10 C11 178.9(6)
C9 C10 C11 C12 171.7(6)
C9 C10 C11 C41 -8.4(10)
C10 N2 C7 C6 174.2(6)
C10 N2 C7 C8 -3.6(7)
C10 C11 C12 N3 -3.4(11)
C10 C11 C12 C13 178.2(7)
C10 C11 C41 C42 -69.0(10)
C10 C11 C41 C46 113.3(8)
C11 C12 C13 C14 179.0(7)
C11 C41 C42 O3 1.4(12)
C11 C41 C42 C43 -178.5(8)
C11 C41 C46 C45 176.1(7)
C12 N3 C15 C14 1.4(8)
C12 N3 C15 C16 -175.3(7)
C12 C11 C41 C42 111.0(9)
C12 C11 C41 C46 -66.7(10)
C12 C13 C14 C15 0.6(8)
C13 C14 C15 N3 -1.2(8)
C13 C14 C15 C16 175.5(7)
C14 C15 C16 C17 -172.2(7)
C14 C15 C16 C51 0.9(11)
C15 N3 C12 C11 -179.7(7)
C15 N3 C12 C13 -1.0(7)
C15 C16 C17 N4 1.1(12)
C15 C16 C17 C18 174.8(7)
C15 C16 C51 C52 -94.6(8)
C15 C16 C51 C56 85.7(9)
C16 C17 C18 C19 -171.2(7)
C16 C51 C52 O4 -3.0(11)
C16 C51 C52 C53 177.3(7)
C16 C51 C56 C55 -179.4(7)
C17 N4 C20 C1 -177.4(7)
C17 N4 C20 C19 2.6(7)
C17 C16 C51 C52 79.1(9)
C17 C16 C51 C56 -100.6(9)
C17 C18 C19 C20 -1.7(8)
C18 C19 C20 N4 -0.5(8)
C18 C19 C20 C1 179.5(7)
C20 N4 C17 C16 171.0(7)
C20 N4 C17 C18 -3.6(7)
C20 C1 C2 N1 0.8(12)
C20 C1 C2 C3 177.7(7)
C20 C1 C21 C22 114.4(8)
C20 C1 C21 C26 -66.5(9)
C21 C1 C2 N1 -174.0(7)
C21 C1 C2 C3 3.0(11)
C21 C1 C20 N4 170.3(7)
C21 C1 C20 C19 -9.7(11)
C21 C22 C23 C24 0.4(12)
C21 C22 C23 C27 -178.4(8)
C22 C21 C26 O1 178.8(7)
C22 C21 C26 C25 -0.8(12)
C22 C23 C24 C25 -2.1(13)
C22 C23 C27 C28 -141.3(9)
C22 C23 C27 C29 101.1(10)
C22 C23 C27 C30 -19.3(12)
C23 C24 C25 C26 2.4(15)
C24 C23 C27 C28 40.0(12)
C24 C23 C27 C29 -77.6(11)
C24 C23 C27 C30 162.0(9)
C24 C25 C26 O1 179.8(8)
C24 C25 C26 C21 -0.7(13)
C26 O1 C66 C67 -168.7(7)
C26 C21 C22 C23 0.9(12)
C27 C23 C24 C25 176.7(9)
C31 C6 C7 N2 -169.7(7)
C31 C6 C7 C8 7.8(10)
C31 C32 C33 C34 -2.5(13)
C32 O2 C61 C62 176.0(8)
C32 C31 C36 C35 0.2(12)
C32 C33 C34 C35 2.1(15)
C33 C34 C35 C36 -0.5(14)
C33 C34 C35 C38 179.9(9)
C34 C35 C36 C31 -0.7(13)
C34 C35 C38 C37 -113.9(13)
C34 C35 C38 C37A -61(3)
C34 C35 C38 C39 124.8(14)
C34 C35 C38 C39A -172(3)
C34 C35 C38 C40 4.0(15)
C34 C35 C38 C40A 72(3)
C36 C31 C32 O2 -179.3(7)
C36 C31 C32 C33 1.4(12)
C36 C35 C38 C37 66.5(13)
C36 C35 C38 C37A 119(3)
C36 C35 C38 C39 -54.9(15)
C36 C35 C38 C39A 9(3)
C36 C35 C38 C40 -175.6(10)
C36 C35 C38 C40A -108(3)
C38 C35 C36 C31 179.0(8)
C41 C11 C12 N3 176.7(6)
C41 C11 C12 C13 -1.8(10)
C41 C42 C43 C44 2.1(13)
C42 O3 C65 C64 -166.4(8)
C42 C41 C46 C45 -1.7(12)
C42 C43 C44 C45 -1.1(13)
C43 C44 C45 C46 -1.2(12)
C43 C44 C45 C47 175.7(8)
C44 C45 C46 C41 2.6(12)
C44 C45 C47 C48 -108.9(10)
C44 C45 C47 C49 133.0(10)
C44 C45 C47 C50 8.6(12)
C46 C41 C42 O3 179.1(7)
C46 C41 C42 C43 -0.7(12)
C46 C45 C47 C48 67.9(10)
C46 C45 C47 C49 -50.1(11)
C46 C45 C47 C50 -174.5(8)
C47 C45 C46 C41 -174.4(8)
C51 C16 C17 N4 -171.9(6)
C51 C16 C17 C18 1.7(11)
C51 C52 C53 C54 2.0(12)
C52 O4 C70 C69 164.9(8)
C52 C51 C56 C55 0.9(12)
C52 C53 C54 C55 1.3(13)
C53 C54 C55 C56 -3.3(13)
C53 C54 C55 C57 174.0(10)
C54 C55 C56 C51 2.2(12)
C54 C55 C57 C58 -104.4(11)
C54 C55 C57 C59 147.2(11)
C54 C55 C57 C60 -5.4(18)
C56 C51 C52 O4 176.6(7)
C56 C51 C52 C53 -3.1(12)
C56 C55 C57 C58 72.8(11)
C56 C55 C57 C59 -35.5(16)
C56 C55 C57 C60 171.8(12)
C57 C55 C56 C51 -175.2(9)
C61 O2 C32 C31 -177.8(8)
C61 O2 C32 C33 1.5(13)
C61 C62 C63 C64 -175.7(8)
C62 C63 C64 C65 179.1(8)
C63 C64 C65 O3 59.8(11)
C65 O3 C42 C41 174.7(8)
C65 O3 C42 C43 -5.4(12)
C66 O1 C26 C21 179.0(7)
C66 O1 C26 C25 -1.5(13)
C66 C67 C68 C69 170.0(8)
C67 C68 C69 C70 -176.6(8)
C68 C69 C70 O4 -63.6(11)
C70 O4 C52 C51 -164.1(8)
C70 O4 C52 C53 15.6(12)
O5 C92 C93 C94 -177.9(8)
O5 C131 C132 C133 63.9(10)
O6 C102 C103 C104 178.2(8)
O6 C136 C137 C138 -58.2(10)
O7 C112 C113 C114 178.6(8)
O8 C122 C123 C124 -179.3(8)
N5 C72 C73 C74 1.8(8)
N5 C75 C76 C77 1.5(12)
N5 C75 C76 C101 176.6(7)
N6 C77 C78 C79 0.0(8)
N6 C80 C81 C82 -2.9(11)
N6 C80 C81 C111 171.1(6)
N7 C82 C83 C84 0.2(8)
N7 C85 C86 C87 4.7(11)
N7 C85 C86 C121 -176.1(6)
N8 C87 C88 C89 1.6(8)
C71 C72 C73 C74 -174.7(7)
C71 C91 C92 O5 0.4(11)
C71 C91 C92 C93 -175.9(8)
C71 C91 C96 C95 176.4(7)
C72 N5 C75 C74 1.6(8)
C72 N5 C75 C76 -176.3(7)
C72 C71 C90 N8 -5.8(10)
C72 C71 C90 C89 177.4(6)
C72 C71 C91 C92 110.2(8)
C72 C71 C91 C96 -67.0(9)
C72 C73 C74 C75 -0.8(8)
C73 C74 C75 N5 -0.4(8)
C73 C74 C75 C76 177.4(7)
C74 C75 C76 C77 -176.0(7)
C74 C75 C76 C101 -0.9(11)
C75 N5 C72 C71 174.4(7)
C75 N5 C72 C73 -2.0(7)
C75 C76 C77 N6 8.4(12)
C75 C76 C77 C78 -176.3(7)
C75 C76 C101 C102 -107.5(8)
C75 C76 C101 C106 64.9(9)
C76 C77 C78 C79 -175.9(7)
C76 C101 C102 O6 -4.7(11)
C76 C101 C102 C103 173.3(7)
C76 C101 C106 C105 -174.2(8)
C77 N6 C80 C79 1.8(7)
C77 N6 C80 C81 -171.6(6)
C77 C76 C101 C102 68.0(9)
C77 C76 C101 C106 -119.6(8)
C77 C78 C79 C80 1.1(8)
C78 C79 C80 N6 -1.8(8)
C78 C79 C80 C81 171.6(6)
C79 C80 C81 C82 -175.3(6)
C79 C80 C81 C111 -1.2(10)
C80 N6 C77 C76 174.7(7)
C80 N6 C77 C78 -1.1(7)
C80 C81 C82 N7 -5.1(11)
C80 C81 C82 C83 173.3(7)
C80 C81 C111 C112 -80.2(9)
C80 C81 C111 C116 95.2(8)
C81 C82 C83 C84 -178.5(6)
C81 C111 C112 O7 -0.8(11)
C81 C111 C112 C113 179.2(7)
C81 C111 C116 C115 -177.6(7)
C82 N7 C85 C84 0.7(7)
C82 N7 C85 C86 178.2(6)
C82 C81 C111 C112 94.3(8)
C82 C81 C111 C116 -90.4(9)
C82 C83 C84 C85 0.3(8)
C83 C84 C85 N7 -0.6(8)
C83 C84 C85 C86 -178.1(6)
C84 C85 C86 C87 -178.2(6)
C84 C85 C86 C121 1.0(10)
C85 N7 C82 C81 178.0(6)
C85 N7 C82 C83 -0.6(7)
C85 C86 C87 N8 6.3(10)
C85 C86 C87 C88 -174.7(6)
C85 C86 C121 C122 -109.9(8)
C85 C86 C121 C126 73.3(9)
C86 C87 C88 C89 -177.5(6)
C86 C121 C122 O8 1.9(11)
C86 C121 C122 C123 -177.9(7)
C86 C121 C126 C125 177.7(7)
C87 N8 C90 C71 -175.0(6)
C87 N8 C90 C89 2.2(7)
C87 C86 C121 C122 69.4(9)
C87 C86 C121 C126 -107.4(8)
C87 C88 C89 C90 -0.2(8)
C88 C89 C90 N8 -1.3(7)
C88 C89 C90 C71 176.0(6)
C90 N8 C87 C86 176.8(6)
C90 N8 C87 C88 -2.4(7)
C90 C71 C72 N5 -6.6(11)
C90 C71 C72 C73 169.1(7)
C90 C71 C91 C92 -64.0(9)
C90 C71 C91 C96 118.7(8)
C91 C71 C72 N5 179.5(6)
C91 C71 C72 C73 -4.7(10)
C91 C71 C90 N8 168.0(6)
C91 C71 C90 C89 -8.8(10)
C91 C92 C93 C94 -1.9(13)
C92 O5 C131 C132 -174.2(7)
C92 C91 C96 C95 -0.9(12)
C92 C93 C94 C95 2.0(14)
C93 C94 C95 C96 -1.5(12)
C93 C94 C95 C97 180.0(8)
C94 C95 C96 C91 1.0(12)
C94 C95 C97 C1A 168(2)
C94 C95 C97 C98 -7.7(12)
C94 C95 C97 C98A 56.5(17)
C94 C95 C97 C99 -125.7(10)
C94 C95 C97 C99A -65(2)
C94 C95 C97 C100 109.5(10)
C96 C91 C92 O5 177.7(7)
C96 C91 C92 C93 1.4(12)
C96 C95 C97 C1A -11(2)
C96 C95 C97 C98 173.8(8)
C96 C95 C97 C98A -121.9(16)
C96 C95 C97 C99 55.9(11)
C96 C95 C97 C99A 116.6(18)
C96 C95 C97 C100 -69.0(11)
C97 C95 C96 C91 179.6(7)
C101 C76 C77 N6 -166.6(7)
C101 C76 C77 C78 8.6(11)
C101 C102 C103 C104 0.4(13)
C102 O6 C136 C137 175.9(7)
C102 C101 C106 C105 -1.9(12)
C102 C103 C104 C105 -0.7(15)
C103 C104 C105 C106 -0.1(14)
C103 C104 C105 C107 -176.3(11)
C104 C105 C106 C101 1.5(13)
C104 C105 C107 C108 -170.5(13)
C104 C105 C107 C109 43.2(19)
C104 C105 C107 C110 -67.5(15)
C106 C101 C102 O6 -177.1(7)
C106 C101 C102 C103 0.9(12)
C106 C105 C107 C108 13.6(19)
C106 C105 C107 C109 -132.7(14)
C106 C105 C107 C110 116.6(12)
C107 C105 C106 C101 177.6(10)
C111 C81 C82 N7 -179.2(6)
C111 C81 C82 C83 -0.8(10)
C111 C112 C113 C114 -1.4(12)
C112 O7 C140 C139 -160.8(7)
C112 C111 C116 C115 -2.2(12)
C112 C113 C114 C115 -2.8(12)
C113 C114 C115 C116 4.3(11)
C113 C114 C115 C117 -172.9(7)
C114 C115 C116 C111 -1.8(11)
C114 C115 C117 C118 104.1(9)
C114 C115 C117 C119 -17.2(12)
C114 C115 C117 C120 -139.5(8)
C116 C111 C112 O7 -176.2(7)
C116 C111 C112 C113 3.8(12)
C116 C115 C117 C118 -73.0(10)
C116 C115 C117 C119 165.7(9)
C116 C115 C117 C120 43.4(10)
C117 C115 C116 C111 175.4(7)
C121 C86 C87 N8 -172.9(6)
C121 C86 C87 C88 6.1(10)
C121 C122 C123 C124 0.5(12)
C122 O8 C135 C134 164.1(7)
C122 C121 C126 C125 0.9(12)
C122 C123 C124 C125 0.3(13)
C123 C124 C125 C126 -0.5(12)
C123 C124 C125 C127 -179.9(9)
C124 C125 C126 C121 0.0(12)
C124 C125 C127 C128 2.8(13)
C124 C125 C127 C129 122.7(10)
C124 C125 C127 C130 -117.1(10)
C126 C121 C122 O8 178.7(7)
C126 C121 C122 C123 -1.1(12)
C126 C125 C127 C128 -176.5(8)
C126 C125 C127 C129 -56.6(11)
C126 C125 C127 C130 63.6(11)
C127 C125 C126 C121 179.3(8)
C131 O5 C92 C91 175.5(7)
C131 O5 C92 C93 -8.3(12)
C131 C132 C133 C134 174.4(7)
C132 C133 C134 C135 -177.0(7)
C133 C134 C135 O8 -60.2(9)
C135 O8 C122 C121 -174.3(7)
C135 O8 C122 C123 5.5(12)
C136 O6 C102 C101 178.7(7)
C136 O6 C102 C103 0.8(12)
C136 C137 C138 C139 -166.6(8)
C137 C138 C139 C140 175.3(8)
C138 C139 C140 O7 67.1(10)
C140 O7 C112 C111 158.0(7)
C140 O7 C112 C113 -22.1(12)

loop_
_twin_individual_id
_twin_individual_mass_fraction_refined
1 0.57(5)
2 0.43(5)
